data_1574737
loop_
_publ_author_name
'Thum, Stefan'
'Mai, Jonathan'
'Schmidt, Marcel A.'
'Langer, Jens'
'Harder, Sjoerd'

_publ_section_title
;
 Reductive cyclotrimerization of CO and isonitriles with a highly reactive
 CaI synthon
;
_journal_issue 26
_journal_name_full 'Chemical Science'
_journal_page_first 12058
_journal_page_last 12067
_journal_paper_doi 10.1039/D5SC02829A
_journal_volume 16
_journal_year 2025
_chemical_formula_moiety 'C100 H157 Ca2 N7 O, C6 H14'
_chemical_formula_sum 'C106 H171 Ca2 N7 O'
_chemical_formula_weight 1639.65
_chemical_properties_physical Moisture-sensitive
_space_group_crystal_system triclinic
_space_group_IT_number 2
_space_group_name_Hall '-P 1'
_space_group_name_H-M_alt 'P -1'
_atom_sites_solution_hydrogens mixed
_atom_sites_solution_primary dual
_audit_creation_date 2025-02-28
_audit_creation_method
;
Olex2 1.5
(compiled 2024.02.16 svn.r378c4104 for OlexSys, GUI svn.r6928)
;
_audit_update_record
;
2025-03-04 deposited with the CCDC.	2025-05-27 downloaded from the CCDC.
;
_cell_angle_alpha 82.572(3)
_cell_angle_beta 88.483(3)
_cell_angle_gamma 63.757(3)
_cell_formula_units_Z 1
_cell_length_a 12.6865(4)
_cell_length_b 13.1676(5)
_cell_length_c 16.5859(6)
_cell_measurement_reflns_used 13850
_cell_measurement_temperature 100.0(2)
_cell_measurement_theta_max 72.4900
_cell_measurement_theta_min 3.7610
_cell_volume 2462.78(16)
_computing_cell_refinement 'CrysAlisPro 1.171.40.84a (Rigaku OD, 2020)'
_computing_data_collection 'CrysAlisPro 1.171.40.84a (Rigaku OD, 2020)'
_computing_data_reduction 'CrysAlisPro 1.171.40.84a (Rigaku OD, 2020)'
_computing_molecular_graphics 'Olex2 1.5 (Dolomanov et al., 2009)'
_computing_publication_material 'Olex2 1.5 (Dolomanov et al., 2009)'
_computing_structure_refinement 'SHELXL 2018/3 (Sheldrick, 2015)'
_computing_structure_solution 'SHELXT  (Sheldrick, 2015)'
_diffrn_ambient_environment N~2~
_diffrn_ambient_temperature 100.0(2)
_diffrn_detector 'CCD plate'
_diffrn_detector_area_resol_mean 5.2903
_diffrn_detector_type AtlasS2
_diffrn_measured_fraction_theta_full 0.996
_diffrn_measured_fraction_theta_max 0.973
_diffrn_measurement_details
;
List of Runs (angles in degrees, time in seconds):

  # Type    Start    End  Width  t~exp~   \w     \q     \k     \f   Frames
#--------------------------------------------------------------------------
  1  \w   -115.00 -16.00   1.00    6.32    --  -40.61 -38.00 120.00   99
  2  \w    -65.00  34.00   1.00    6.32    --  -40.61  38.00 -60.00   99
  3  \w     30.00  99.00   1.00    6.32    --   40.61-130.00 -91.00   69
  4  \w    -32.00  69.00   1.00    6.32    --   40.61 -57.00   0.00  101
  5  \w     32.00 134.00   1.00   25.28    --  104.57 -61.00 150.00  102
  6  \w     28.00 109.00   1.00   25.28    --  104.57-111.00  30.00   81
  7  \w     22.00 106.00   1.00   25.28    --  104.57 -94.00  90.00   84
  8  \w     28.00 109.00   1.00   25.28    --  104.57-111.00-180.00   81
  9  \w     32.00 130.00   1.00   25.28    --  104.57 -45.00 -60.00   98
 10  \w    103.00 178.00   1.00   25.28    --  104.57  77.00  90.00   75
 11  \w    103.00 178.00   1.00   25.28    --  104.57  77.00  30.00   75
 12  \w    103.00 178.00   1.00   25.28    --  104.57  77.00-120.00   75
 13  \w     23.00 157.00   1.00   25.28    --  104.57 -15.00  60.00  134
 14  \w     28.00 109.00   1.00   25.28    --  104.57-111.00 -30.00   81
 15  \w   -113.00 -12.00   1.00    6.32    --  -40.61 -57.00  30.00  101
 16  \w   -113.00 -12.00   1.00    6.32    --  -40.61 -57.00-150.00  101
 17  \w   -113.00 -12.00   1.00    6.32    --  -40.61 -57.00 -60.00  101
 18  \w    -34.00  65.00   1.00    6.32    --   40.61 -38.00  90.00   99
 19  \w     52.00 178.00   1.00   25.28    --  104.57  15.00 -60.00  126
 20  \w     76.00 178.00   1.00   25.28    --  104.57  30.00-180.00  102
;
_diffrn_measurement_device 'four-circle diffractometer'
_diffrn_measurement_device_type 'SuperNova, Dual, Cu at home/near, AtlasS2'
_diffrn_measurement_method '\w scans'
_diffrn_orient_matrix_type 'CrysAlisPro convention (1999,Acta A55,543-557)'
_diffrn_orient_matrix_UB_11 0.0334876000
_diffrn_orient_matrix_UB_12 0.0852180000
_diffrn_orient_matrix_UB_13 -0.0535880000
_diffrn_orient_matrix_UB_21 0.0233065000
_diffrn_orient_matrix_UB_22 0.0424472000
_diffrn_orient_matrix_UB_23 0.0768176000
_diffrn_orient_matrix_UB_31 0.1291730000
_diffrn_orient_matrix_UB_32 -0.0908209000
_diffrn_orient_matrix_UB_33 0.0034245000
_diffrn_radiation_monochromator mirror
_diffrn_radiation_probe x-ray
_diffrn_radiation_type 'Cu K\a'
_diffrn_radiation_wavelength 1.54184
_diffrn_reflns_av_R_equivalents 0.0252
_diffrn_reflns_av_unetI/netI 0.0234
_diffrn_reflns_Laue_measured_fraction_full 0.996
_diffrn_reflns_Laue_measured_fraction_max 0.973
_diffrn_reflns_limit_h_max 15
_diffrn_reflns_limit_h_min -14
_diffrn_reflns_limit_k_max 16
_diffrn_reflns_limit_k_min -16
_diffrn_reflns_limit_l_max 20
_diffrn_reflns_limit_l_min -20
_diffrn_reflns_number 27358
_diffrn_reflns_point_group_measured_fraction_full 0.996
_diffrn_reflns_point_group_measured_fraction_max 0.973
_diffrn_reflns_theta_full 67.684
_diffrn_reflns_theta_max 72.497
_diffrn_reflns_theta_min 2.688
_diffrn_source 'micro-focus sealed X-ray tube'
_diffrn_source_type 'SuperNova (Cu) X-ray Source'
_exptl_absorpt_coefficient_mu 1.371
_exptl_absorpt_correction_T_max 1.000
_exptl_absorpt_correction_T_min 0.414
_exptl_absorpt_correction_type gaussian
_exptl_absorpt_process_details
;
CrysAlisPro 1.171.40.84a (Rigaku Oxford Diffraction, 2020)
Numerical absorption correction based on gaussian integration over
a multifaceted crystal model
Empirical absorption correction using spherical harmonics,
implemented in SCALE3 ABSPACK scaling algorithm.
;
_exptl_crystal_colour 'clear yellowish orange'
_exptl_crystal_colour_lustre clear
_exptl_crystal_colour_modifier yellowish
_exptl_crystal_colour_primary orange
_exptl_crystal_density_diffrn 1.106
_exptl_crystal_description block
_exptl_crystal_F_000 904
_exptl_crystal_size_max 0.4
_exptl_crystal_size_mid 0.209
_exptl_crystal_size_min 0.088
_refine_diff_density_max 0.338
_refine_diff_density_min -0.277
_refine_diff_density_rms 0.038
_refine_ls_extinction_method none
_refine_ls_goodness_of_fit_ref 1.022
_refine_ls_hydrogen_treatment mixed
_refine_ls_matrix_type full
_refine_ls_number_parameters 891
_refine_ls_number_reflns 9517
_refine_ls_number_restraints 1132
_refine_ls_restrained_S_all 0.991
_refine_ls_R_factor_all 0.0553
_refine_ls_R_factor_gt 0.0494
_refine_ls_shift/su_max 0.001
_refine_ls_shift/su_mean 0.000
_refine_ls_structure_factor_coef Fsqd
_refine_ls_weighting_details 'w=1/[\s^2^(Fo^2^)+(0.0773P)^2^+0.8357P] where P=(Fo^2^+2Fc^2^)/3'
_refine_ls_weighting_scheme calc
_refine_ls_wR_factor_gt 0.1363
_refine_ls_wR_factor_ref 0.1425
_reflns_Friedel_coverage 0.000
_reflns_number_gt 8359
_reflns_number_total 9517
_reflns_threshold_expression 'I > 2\s(I)'
_cod_data_source_file d5sc02829a2.cif
_cod_data_source_block hasj210609a
_cod_depositor_comments 'Adding full bibliography for 1574737--1574741.cif.'
_cod_database_code 1574737
_shelx_shelxl_version_number 2018/3
_chemical_oxdiff_formula C106H171Ca2N7O
_shelx_space_group_comment
;
The symmetry employed for this shelxl refinement is uniquely defined
by the following loop, which should always be used as a source of
symmetry information in preference to the above space-group names.
They are only intended as comments.
;
_shelx_estimated_absorpt_t_max 0.889
_shelx_estimated_absorpt_t_min 0.610
_reflns_odcompleteness_completeness 99.74
_reflns_odcompleteness_iscentric 1
_reflns_odcompleteness_theta 66.97
_olex2_refinement_description
;
1. Fixed Uiso
 At 1.2 times of:
  All C(H) groups, All C(H,H) groups
 At 1.5 times of:
  All C(H,H,H) groups, All C(H,H,H,H,H,H) groups
2. Restrained distances
 C57-C56 \\sim C55-C54 \\sim C56-C55 \\sim C54-C53 \\sim C58-C53 \\sim C58-C57
 with sigma of 0.02
 C12A-C7 \\sim C12-C7
 with sigma of 0.02
 C15A-C12A \\sim C15-C12 \\sim C12A-C13A \\sim C13-C12
 with sigma of 0.02
 C14-C13 \\sim C14A-C13A \\sim C15A-C16A \\sim C16-C15
 with sigma of 0.02
 C66A-C65A \\sim C65-C66
 with sigma of 0.02
 C60A-C61A \\sim C60-C61 \\sim C62-C61 \\sim C62A-C61A
 with sigma of 0.02
 O1A-C63A \\sim O1-C63 \\sim O1-C59 \\sim O1A-C59A
 with sigma of 0.02
 C60A-C59A \\sim C60-C59 \\sim C63-C62 \\sim C63A-C62A
 with sigma of 0.02
 C65-C64 \\sim C65A-C64A \\sim C64A-C64A_$2 \\sim C64-C64_$2
 with sigma of 0.02
 C19A-C18A \\sim C19-C18 \\sim C21-C20 \\sim C20A-C21A
 with sigma of 0.02
 C17-C11 \\sim C17A-C11
 with sigma of 0.02
 C18-C17 \\sim C18A-C17A \\sim C20-C17 \\sim C20A-C17A
 with sigma of 0.02
 Ca1-O1 \\sim Ca1-O1A
 with sigma of 0.02
3. Uiso/Uaniso restraints and constraints
C64A \\sim C65A \\sim C66A \\sim C64 \\sim C65 \\sim C66: within 4A with sigma
of 0.02 and sigma for terminal atoms of 0.04 within 4A
O1 \\sim C59 \\sim C60 \\sim C61 \\sim C63 \\sim C47 \\sim C48 \\sim C49 \\sim
C50 \\sim C51 \\sim C52: within 4A with sigma of 0.02 and sigma for terminal
atoms of 0.04 within 4A
C12 \\sim C13 \\sim C14 \\sim C15 \\sim C16 \\sim C12A \\sim C13A \\sim C14A
\\sim C15A \\sim C16A: within 4A with sigma of 0.02 and sigma for terminal
atoms of 0.04 within 4A
O1 \\sim C59 \\sim C60 \\sim C61 \\sim C62 \\sim C63 \\sim O1A \\sim C59A \\sim
C60A \\sim C61A \\sim C62A \\sim C63A: within 4A with sigma of 0.02 and sigma
for terminal atoms of 0.04 within 4A
C17 \\sim C18 \\sim C19 \\sim C20 \\sim C21 \\sim C17A \\sim C18A \\sim C19A
\\sim C20A \\sim C21A: within 4A with sigma of 0.02 and sigma for terminal
atoms of 0.04 within 4A
4. Rigid body (RIGU) restrains
 C64A, C65A, C66A
 with sigma for 1-2 distances of 0.002 and sigma for 1-3 distances of 0.002
5. Others
 Sof(C12A)=Sof(H12A)=Sof(C13A)=Sof(H13c)=Sof(H13d)=Sof(C14A)=Sof(H14d)=
 Sof(H14e)=Sof(H14f)=Sof(C15A)=Sof(H15c)=Sof(H15d)=Sof(C16A)=Sof(H16d)=
 Sof(H16e)=Sof(H16f)=1-FVAR(1)
 Sof(C12)=Sof(H12)=Sof(C13)=Sof(H13a)=Sof(H13b)=Sof(C14)=Sof(H14a)=Sof(H14b)=
 Sof(H14c)=Sof(C15)=Sof(H15a)=Sof(H15b)=Sof(C16)=Sof(H16a)=Sof(H16b)=Sof(H16c)=
 FVAR(1)
 Sof(C64)=Sof(H64c)=Sof(H64d)=Sof(C65)=Sof(H65c)=Sof(H65d)=Sof(C66)=Sof(H66d)=
 Sof(H66e)=Sof(H66f)=1-FVAR(2)
 Sof(C64A)=Sof(H64a)=Sof(H64b)=Sof(C65A)=Sof(H65a)=Sof(H65b)=Sof(C66A)=
 Sof(H66a)=Sof(H66b)=Sof(H66c)=FVAR(2)
 Sof(H33a)=Sof(H37d)=Sof(H37e)=Sof(H37f)=Sof(C34A)=Sof(H34c)=Sof(H34d)=
 Sof(C35A)=Sof(H35d)=Sof(H35e)=Sof(H35f)=Sof(C36A)=Sof(H36c)=Sof(H36d)=1-FVAR(3)
 Sof(H33)=Sof(H37a)=Sof(H37b)=Sof(H37c)=Sof(C34)=Sof(H34a)=Sof(H34b)=Sof(C35)=
 Sof(H35a)=Sof(H35b)=Sof(H35c)=Sof(C36)=Sof(H36a)=Sof(H36b)=FVAR(3)
 Sof(O1A)=Sof(C59A)=Sof(H59c)=Sof(H59d)=Sof(C60A)=Sof(H60c)=Sof(H60d)=
 Sof(C61A)=Sof(H61c)=Sof(H61d)=Sof(C62A)=Sof(H62c)=Sof(H62d)=Sof(C63A)=
 Sof(H63c)=Sof(H63d)=0.5*(1-FVAR(5))
 Sof(O1)=Sof(C59)=Sof(H59a)=Sof(H59b)=Sof(C60)=Sof(H60a)=Sof(H60b)=Sof(C61)=
 Sof(H61a)=Sof(H61b)=Sof(C62)=Sof(H62a)=Sof(H62b)=Sof(C63)=Sof(H63a)=Sof(H63b)=
 0.5*FVAR(5)
 Sof(C17A)=Sof(H17A)=Sof(C18A)=Sof(H18c)=Sof(H18d)=Sof(C19A)=Sof(H19d)=
 Sof(H19e)=Sof(H19f)=Sof(C20A)=Sof(H20c)=Sof(H20d)=Sof(C21A)=Sof(H21d)=
 Sof(H21e)=Sof(H21f)=1-FVAR(5)
 Sof(C17)=Sof(H17)=Sof(C18)=Sof(H18a)=Sof(H18b)=Sof(C19)=Sof(H19a)=Sof(H19b)=
 Sof(H19c)=Sof(C20)=Sof(H20a)=Sof(H20b)=Sof(C21)=Sof(H21a)=Sof(H21b)=Sof(H21c)=
 FVAR(5)
 Fixed Sof: Ca1(0.5) Ca2(0.5) N3(0.5) N4(0.5) N5(0.5) C38(0.5) C39(0.5)
 C40(0.5) C41(0.5) H41(0.5) C42(0.5) H42a(0.5) H42b(0.5) C43(0.5) H43a(0.5)
 H43b(0.5) C44(0.5) H44a(0.5) H44b(0.5) C45(0.5) H45a(0.5) H45b(0.5) C46(0.5)
 H46a(0.5) H46b(0.5) C47(0.5) H47(0.5) C48(0.5) H48a(0.5) H48b(0.5) C49(0.5)
 H49a(0.5) H49b(0.5) C50(0.5) H50a(0.5) H50b(0.5) C51(0.5) H51a(0.5) H51b(0.5)
 C52(0.5) H52a(0.5) H52b(0.5) C53(0.5) H53(0.5) C54(0.5) H54a(0.5) H54b(0.5)
 C55(0.5) H55a(0.5) H55b(0.5) C56(0.5) H56a(0.5) H56b(0.5) C57(0.5) H57a(0.5)
 H57b(0.5) C58(0.5) H58a(0.5) H58b(0.5)
6.a Ternary CH refined with riding coordinates:
 C28(H28), C33(H33), C33(H33a), C12(H12), C17(H17), C12A(H12A), C17A(H17A),
 C41(H41), C47(H47), C53(H53)
6.b Secondary CH2 refined with riding coordinates:
 C29(H29a,H29b), C31(H31a,H31b), C13(H13a,H13b), C15(H15a,H15b), C18(H18a,
 H18b), C20(H20a,H20b), C34(H34a,H34b), C36(H36a,H36b), C13A(H13c,H13d),
 C15A(H15c,H15d), C18A(H18c,H18d), C20A(H20c,H20d), C34A(H34c,H34d), C36A(H36c,
 H36d), C59(H59a,H59b), C60(H60a,H60b), C61(H61a,H61b), C62(H62a,H62b),
 C63(H63a,H63b), C59A(H59c,H59d), C60A(H60c,H60d), C61A(H61c,H61d), C62A(H62c,
 H62d), C63A(H63c,H63d), C42(H42a,H42b), C43(H43a,H43b), C44(H44a,H44b),
 C45(H45a,H45b), C46(H46a,H46b), C48(H48a,H48b), C49(H49a,H49b), C50(H50a,H50b),
  C51(H51a,H51b), C52(H52a,H52b), C54(H54a,H54b), C55(H55a,H55b), C56(H56a,
 H56b), C57(H57a,H57b), C58(H58a,H58b), C64A(H64a,H64b), C65A(H65a,H65b),
 C64(H64c,H64d), C65(H65c,H65d)
6.c Aromatic/amide H refined with riding coordinates:
 C8(H8), C9(H9), C10(H10), C24(H24), C25(H25), C26(H26)
6.d Idealised Me refined as rotating group:
 C1(H1a,H1b,H1c), C5(H5a,H5b,H5c), C30(H30a,H30b,H30c), C32(H32a,H32b,H32c),
 C37(H37a,H37b,H37c), C37(H37d,H37e,H37f), C14(H14a,H14b,H14c), C16(H16a,H16b,
 H16c), C19(H19a,H19b,H19c), C21(H21a,H21b,H21c), C35(H35a,H35b,H35c),
 C14A(H14d,H14e,H14f), C16A(H16d,H16e,H16f), C19A(H19d,H19e,H19f), C21A(H21d,
 H21e,H21f), C35A(H35d,H35e,H35f), C66A(H66a,H66b,H66c), C66(H66d,H66e,H66f)
;
_olex2_date_sample_data_collection 2021-06-09
_olex2_submission_special_instructions 'No special instructions were received'
_oxdiff_exptl_absorpt_empirical_details
;
Empirical correction (ABSPACK) includes:
- Absorption correction using spherical harmonics
- Frame scaling
;
_oxdiff_exptl_absorpt_empirical_full_max 1.460
_oxdiff_exptl_absorpt_empirical_full_min 0.760

loop_
_space_group_symop_operation_xyz
'x, y, z'
'-x, -y, -z'

loop_
_atom_site_label
_atom_site_type_symbol
_atom_site_fract_x
_atom_site_fract_y
_atom_site_fract_z
_atom_site_U_iso_or_equiv
_atom_site_adp_type
_atom_site_occupancy
_atom_site_site_symmetry_order
_atom_site_calc_flag
_atom_site_refinement_flags_posn
_atom_site_refinement_flags_adp
_atom_site_refinement_flags_occupancy
_atom_site_disorder_assembly
_atom_site_disorder_group
N1 N 0.59268(10) 0.25286(10) 0.74547(7) 0.0292(3) Uani 1 1 d . . . . .
N2 N 0.35981(11) 0.48858(12) 0.70657(7) 0.0348(3) Uani 1 1 d . . . . .
C1 C 0.74037(15) 0.25017(16) 0.64367(11) 0.0437(4) Uani 1 1 d . . . . .
H1A H 0.791684 0.283685 0.657604 0.066 Uiso 1 1 calc R U . . .
H1B H 0.727871 0.261664 0.584476 0.066 Uiso 1 1 calc R U . . .
H1C H 0.777342 0.168202 0.663275 0.066 Uiso 1 1 calc R U . . .
C2 C 0.62274(12) 0.30754(13) 0.68346(8) 0.0312(3) Uani 1 1 d . . . . .
C3 C 0.55402(13) 0.42240(14) 0.64933(9) 0.0325(3) Uani 1 1 d . . . . .
H3 H 0.5972(16) 0.4482(15) 0.6120(11) 0.034(4) Uiso 1 1 d . . . . .
C4 C 0.43314(13) 0.49973(13) 0.65203(8) 0.0314(3) Uani 1 1 d . . . . .
C5 C 0.39008(15) 0.60135(14) 0.58604(10) 0.0400(4) Uani 1 1 d . . . . .
H5A H 0.329643 0.599231 0.551640 0.060 Uiso 1 1 calc R U . . .
H5B H 0.456078 0.598495 0.552744 0.060 Uiso 1 1 calc R U . . .
H5C H 0.356661 0.672090 0.611026 0.060 Uiso 1 1 calc R U . . .
C6 C 0.66328(13) 0.13197(13) 0.76523(9) 0.0323(3) Uani 1 1 d . . . . .
C7 C 0.75845(14) 0.08846(14) 0.82237(10) 0.0405(4) Uani 1 1 d D . . . .
C8 C 0.82390(16) -0.02956(16) 0.83930(11) 0.0486(4) Uani 1 1 d . . . . .
H8 H 0.887941 -0.059904 0.877823 0.058 Uiso 1 1 calc R U . . .
C9 C 0.79782(16) -0.10321(15) 0.80142(11) 0.0471(4) Uani 1 1 d . . . . .
H9 H 0.844503 -0.183367 0.813047 0.057 Uiso 1 1 calc R U . . .
C10 C 0.70399(16) -0.06029(15) 0.74674(11) 0.0439(4) Uani 1 1 d . . . . .
H10 H 0.686233 -0.111699 0.721202 0.053 Uiso 1 1 calc R U . . .
C11 C 0.63415(14) 0.05699(13) 0.72783(9) 0.0368(3) Uani 1 1 d D . . . .
C22 C 0.23624(13) 0.56341(15) 0.69209(9) 0.0382(4) Uani 1 1 d . . . . .
C23 C 0.18231(15) 0.66463(17) 0.72870(10) 0.0476(4) Uani 1 1 d . . . . .
C24 C 0.06241(16) 0.73458(19) 0.71286(11) 0.0551(5) Uani 1 1 d . . . . .
H24 H 0.025610 0.804136 0.735699 0.066 Uiso 1 1 calc R U . . .
C25 C -0.00366(15) 0.70469(19) 0.66473(11) 0.0548(5) Uani 1 1 d . . . . .
H25 H -0.085321 0.752881 0.655159 0.066 Uiso 1 1 calc R U . . .
C26 C 0.04941(15) 0.60451(17) 0.63057(11) 0.0474(4) Uani 1 1 d . . . . .
H26 H 0.003268 0.584153 0.597829 0.057 Uiso 1 1 calc R U . . .
C27 C 0.16962(14) 0.53220(15) 0.64302(9) 0.0394(4) Uani 1 1 d . . . . .
C28 C 0.25087(16) 0.69666(19) 0.78598(12) 0.0556(5) Uani 1 1 d . . . . .
H28 H 0.335385 0.657309 0.771827 0.067 Uiso 1 1 calc R U . . .
C29 C 0.24273(16) 0.6499(2) 0.87471(12) 0.0601(6) Uani 1 1 d . . . . .
H29A H 0.271885 0.566103 0.878432 0.072 Uiso 1 1 calc R U . . .
H29B H 0.295935 0.664122 0.909295 0.072 Uiso 1 1 calc R U . . .
C30 C 0.12026(18) 0.7001(2) 0.90938(12) 0.0676(7) Uani 1 1 d . . . . .
H30A H 0.068614 0.679104 0.879718 0.101 Uiso 1 1 calc R U . . .
H30B H 0.088401 0.783496 0.903623 0.101 Uiso 1 1 calc R U . . .
H30C H 0.125027 0.670045 0.967088 0.101 Uiso 1 1 calc R U . . .
C31 C 0.2174(2) 0.8249(2) 0.77735(15) 0.0672(6) Uani 1 1 d . . . . .
H31A H 0.133514 0.866618 0.790062 0.081 Uiso 1 1 calc R U . . .
H31B H 0.264387 0.838021 0.817913 0.081 Uiso 1 1 calc R U . . .
C32 C 0.2363(2) 0.8734(2) 0.69456(17) 0.0790(7) Uani 1 1 d . . . . .
H32A H 0.189517 0.861589 0.653933 0.119 Uiso 1 1 calc R U . . .
H32B H 0.319800 0.834894 0.682279 0.119 Uiso 1 1 calc R U . . .
H32C H 0.212048 0.955315 0.693290 0.119 Uiso 1 1 calc R U . . .
C33 C 0.22606(14) 0.42046(15) 0.60738(11) 0.0432(4) Uani 1 1 d . . . . .
H33 H 0.309983 0.403622 0.597683 0.052 Uiso 0.790(4) 1 calc R U P A 1
H33A H 0.294608 0.367148 0.644234 0.052 Uiso 0.210(4) 1 calc R U P A 2
C37 C 0.18192(19) 0.5118(2) 0.45945(12) 0.0568(5) Uani 1 1 d . . . . .
H37A H 0.143778 0.510920 0.409103 0.085 Uiso 0.790(4) 1 calc R U P A 1
H37B H 0.265169 0.491098 0.450311 0.085 Uiso 0.790(4) 1 calc R U P A 1
H37C H 0.143570 0.588461 0.475929 0.085 Uiso 0.790(4) 1 calc R U P A 1
H37D H 0.212127 0.521183 0.405417 0.085 Uiso 0.210(4) 1 calc R U P A 2
H37E H 0.144021 0.585956 0.479826 0.085 Uiso 0.210(4) 1 calc R U P A 2
H37F H 0.124427 0.481514 0.455806 0.085 Uiso 0.210(4) 1 calc R U P A 2
C12 C 0.7823(7) 0.1717(7) 0.8679(4) 0.0503(18) Uani 0.662(6) 1 d D U P B 1
H12 H 0.754835 0.245778 0.831290 0.060 Uiso 0.662(6) 1 calc R U P B 1
C13 C 0.7137(3) 0.1956(4) 0.9457(2) 0.0597(11) Uani 0.662(6) 1 d D U P B 1
H13A H 0.722530 0.257911 0.967693 0.072 Uiso 0.662(6) 1 calc R U P B 1
H13B H 0.629220 0.223372 0.931648 0.072 Uiso 0.662(6) 1 calc R U P B 1
C14 C 0.7500(4) 0.0949(4) 1.0117(2) 0.0792(14) Uani 0.662(6) 1 d D U P B 1
H14A H 0.745200 0.031232 0.990044 0.119 Uiso 0.662(6) 1 calc R U P B 1
H14B H 0.697490 0.116565 1.057323 0.119 Uiso 0.662(6) 1 calc R U P B 1
H14C H 0.831024 0.071675 1.030417 0.119 Uiso 0.662(6) 1 calc R U P B 1
C15 C 0.9124(8) 0.1303(10) 0.8879(5) 0.062(2) Uani 0.662(6) 1 d D U P B 1
H15A H 0.921840 0.180564 0.923651 0.074 Uiso 0.662(6) 1 calc R U P B 1
H15B H 0.944904 0.051973 0.917673 0.074 Uiso 0.662(6) 1 calc R U P B 1
C16 C 0.9779(8) 0.1302(8) 0.8140(5) 0.081(3) Uani 0.662(6) 1 d D U P B 1
H16A H 0.971419 0.077923 0.779609 0.121 Uiso 0.662(6) 1 calc R U P B 1
H16B H 1.060780 0.105215 0.828663 0.121 Uiso 0.662(6) 1 calc R U P B 1
H16C H 0.945293 0.207556 0.784178 0.121 Uiso 0.662(6) 1 calc R U P B 1
C17 C 0.5338(3) 0.1010(4) 0.6649(2) 0.0382(8) Uani 0.847(5) 1 d D U P C 1
H17 H 0.480658 0.182230 0.671766 0.046 Uiso 0.847(5) 1 calc R U P C 1
C18 C 0.5801(3) 0.0993(3) 0.57853(16) 0.0498(7) Uani 0.847(5) 1 d D U P C 1
H18A H 0.636550 0.132743 0.575285 0.060 Uiso 0.847(5) 1 calc R U P C 1
H18B H 0.623577 0.018896 0.568225 0.060 Uiso 0.847(5) 1 calc R U P C 1
C19 C 0.4850(3) 0.1640(3) 0.51171(15) 0.0621(8) Uani 0.847(5) 1 d D U P C 1
H19A H 0.521695 0.161215 0.458774 0.093 Uiso 0.847(5) 1 calc R U P C 1
H19B H 0.440895 0.243693 0.521429 0.093 Uiso 0.847(5) 1 calc R U P C 1
H19C H 0.431369 0.128576 0.511999 0.093 Uiso 0.847(5) 1 calc R U P C 1
C20 C 0.4611(4) 0.0331(4) 0.6777(2) 0.0495(8) Uani 0.847(5) 1 d D U P C 1
H20A H 0.393654 0.067882 0.637992 0.059 Uiso 0.847(5) 1 calc R U P C 1
H20B H 0.510519 -0.045991 0.666264 0.059 Uiso 0.847(5) 1 calc R U P C 1
C21 C 0.4143(3) 0.0287(3) 0.7638(2) 0.0574(9) Uani 0.847(5) 1 d D U P C 1
H21A H 0.364667 -0.011253 0.766625 0.086 Uiso 0.847(5) 1 calc R U P C 1
H21B H 0.367800 0.106661 0.776604 0.086 Uiso 0.847(5) 1 calc R U P C 1
H21C H 0.480532 -0.012032 0.803202 0.086 Uiso 0.847(5) 1 calc R U P C 1
C34 C 0.2263(2) 0.3264(2) 0.67325(19) 0.0588(8) Uani 0.790(4) 1 d . . P A 1
H34A H 0.265427 0.252269 0.651681 0.071 Uiso 0.790(4) 1 calc R U P A 1
H34B H 0.274347 0.322286 0.720754 0.071 Uiso 0.790(4) 1 calc R U P A 1
C35 C 0.1053(3) 0.3419(4) 0.7026(3) 0.0882(15) Uani 0.790(4) 1 d . . P A 1
H35A H 0.058353 0.341005 0.657008 0.132 Uiso 0.790(4) 1 calc R U P A 1
H35B H 0.065263 0.415027 0.724195 0.132 Uiso 0.790(4) 1 calc R U P A 1
H35C H 0.114966 0.279494 0.745522 0.132 Uiso 0.790(4) 1 calc R U P A 1
C36 C 0.17122(19) 0.4247(2) 0.52744(15) 0.0444(6) Uani 0.790(4) 1 d . . P A 1
H36A H 0.086935 0.444749 0.534858 0.053 Uiso 0.790(4) 1 calc R U P A 1
H36B H 0.209090 0.347803 0.509867 0.053 Uiso 0.790(4) 1 calc R U P A 1
C12A C 0.7980(15) 0.1563(15) 0.8697(8) 0.056(3) Uani 0.338(6) 1 d D U P B 2
H12A H 0.751754 0.238545 0.847399 0.067 Uiso 0.338(6) 1 calc R U P B 2
C13A C 0.7602(8) 0.1415(7) 0.9598(5) 0.066(2) Uani 0.338(6) 1 d D U P B 2
H13C H 0.798827 0.059279 0.981332 0.080 Uiso 0.338(6) 1 calc R U P B 2
H13D H 0.789960 0.181253 0.993062 0.080 Uiso 0.338(6) 1 calc R U P B 2
C14A C 0.6313(7) 0.1855(5) 0.9704(4) 0.063(2) Uani 0.338(6) 1 d D U P B 2
H14D H 0.597817 0.159286 0.929714 0.095 Uiso 0.338(6) 1 calc R U P B 2
H14E H 0.594396 0.269175 0.963443 0.095 Uiso 0.338(6) 1 calc R U P B 2
H14F H 0.616829 0.156980 1.025057 0.095 Uiso 0.338(6) 1 calc R U P B 2
C15A C 0.9268(14) 0.132(2) 0.8708(10) 0.053(3) Uani 0.338(6) 1 d D U P B 2
H15C H 0.933942 0.189840 0.899967 0.064 Uiso 0.338(6) 1 calc R U P B 2
H15D H 0.971325 0.056838 0.903839 0.064 Uiso 0.338(6) 1 calc R U P B 2
C16A C 0.9859(12) 0.1305(13) 0.7931(10) 0.052(3) Uani 0.338(6) 1 d D U P B 2
H16D H 0.951214 0.207327 0.762485 0.078 Uiso 0.338(6) 1 calc R U P B 2
H16E H 0.975978 0.077357 0.761268 0.078 Uiso 0.338(6) 1 calc R U P B 2
H16F H 1.069881 0.105729 0.803739 0.078 Uiso 0.338(6) 1 calc R U P B 2
C17A C 0.5160(18) 0.098(3) 0.6819(12) 0.052(5) Uani 0.153(5) 1 d D U P C 2
H17A H 0.465111 0.172089 0.702470 0.063 Uiso 0.153(5) 1 calc R U P C 2
C18A C 0.5226(18) 0.1325(16) 0.5914(11) 0.071(4) Uani 0.153(5) 1 d D U P C 2
H18C H 0.536136 0.201543 0.583555 0.085 Uiso 0.153(5) 1 calc R U P C 2
H18D H 0.446721 0.151477 0.563818 0.085 Uiso 0.153(5) 1 calc R U P C 2
C19A C 0.6220(18) 0.0361(15) 0.5529(11) 0.080(5) Uani 0.153(5) 1 d D U P C 2
H19D H 0.621585 0.059308 0.494296 0.121 Uiso 0.153(5) 1 calc R U P C 2
H19E H 0.610142 -0.033081 0.562147 0.121 Uiso 0.153(5) 1 calc R U P C 2
H19F H 0.697793 0.020628 0.577704 0.121 Uiso 0.153(5) 1 calc R U P C 2
C20A C 0.448(3) 0.028(3) 0.7003(15) 0.055(5) Uani 0.153(5) 1 d D U P C 2
H20C H 0.490597 -0.044344 0.676823 0.066 Uiso 0.153(5) 1 calc R U P C 2
H20D H 0.370856 0.069994 0.670201 0.066 Uiso 0.153(5) 1 calc R U P C 2
C21A C 0.422(3) -0.004(3) 0.7886(15) 0.086(7) Uani 0.153(5) 1 d D U P C 2
H21D H 0.417272 -0.076358 0.793711 0.129 Uiso 0.153(5) 1 calc R U P C 2
H21E H 0.347508 0.056311 0.803601 0.129 Uiso 0.153(5) 1 calc R U P C 2
H21F H 0.485736 -0.010932 0.824720 0.129 Uiso 0.153(5) 1 calc R U P C 2
C34A C 0.1532(9) 0.3464(10) 0.5863(6) 0.058(3) Uani 0.210(4) 1 d . . P A 2
H34C H 0.087953 0.393622 0.546201 0.069 Uiso 0.210(4) 1 calc R U P A 2
H34D H 0.206927 0.276753 0.562951 0.069 Uiso 0.210(4) 1 calc R U P A 2
C35A C 0.1051(12) 0.3142(12) 0.6655(5) 0.052(3) Uani 0.210(4) 1 d . . P A 2
H35D H 0.071092 0.262547 0.656410 0.079 Uiso 0.210(4) 1 calc R U P A 2
H35E H 0.044192 0.383362 0.684211 0.079 Uiso 0.210(4) 1 calc R U P A 2
H35F H 0.168974 0.275980 0.706863 0.079 Uiso 0.210(4) 1 calc R U P A 2
C36A C 0.2787(8) 0.4327(9) 0.5149(5) 0.049(2) Uani 0.210(4) 1 d . . P A 2
H36C H 0.338536 0.461419 0.517404 0.058 Uiso 0.210(4) 1 calc R U P A 2
H36D H 0.316497 0.357085 0.495236 0.058 Uiso 0.210(4) 1 calc R U P A 2
O1 O 0.3199(9) 0.3125(11) 0.8798(8) 0.0528(19) Uani 0.279(4) 1 d D U P D -3
C59 C 0.3383(11) 0.2011(9) 0.9199(7) 0.075(2) Uani 0.279(4) 1 d D U P D -3
H59A H 0.295671 0.171494 0.887929 0.090 Uiso 0.279(4) 1 calc R U P D -3
H59B H 0.423121 0.148333 0.919642 0.090 Uiso 0.279(4) 1 calc R U P D -3
C60 C 0.3003(11) 0.1997(14) 1.0029(8) 0.076(3) Uani 0.279(4) 1 d D U P D -3
H60A H 0.340102 0.229670 1.037076 0.092 Uiso 0.279(4) 1 calc R U P D -3
H60B H 0.315271 0.121660 1.027409 0.092 Uiso 0.279(4) 1 calc R U P D -3
C61 C 0.1665(12) 0.2799(11) 0.9923(10) 0.073(3) Uani 0.279(4) 1 d D U P D -3
H61A H 0.129295 0.243371 0.962166 0.087 Uiso 0.279(4) 1 calc R U P D -3
H61B H 0.132287 0.288002 1.046768 0.087 Uiso 0.279(4) 1 calc R U P D -3
C62 C 0.1356(10) 0.3993(9) 0.9473(5) 0.076(2) Uani 0.279(4) 1 d D U P D -3
H62A H 0.049228 0.443684 0.939401 0.091 Uiso 0.279(4) 1 calc R U P D -3
H62B H 0.164864 0.440794 0.979128 0.091 Uiso 0.279(4) 1 calc R U P D -3
C63 C 0.1908(7) 0.3845(10) 0.8696(5) 0.063(2) Uani 0.279(4) 1 d D U P D -3
H63A H 0.175137 0.460180 0.839814 0.076 Uiso 0.279(4) 1 calc R U P D -3
H63B H 0.156281 0.348181 0.836874 0.076 Uiso 0.279(4) 1 calc R U P D -3
O1A O 0.3353(13) 0.3073(16) 0.8931(11) 0.063(3) Uani 0.221(4) 1 d D U P D -2
C59A C 0.3634(16) 0.2120(17) 0.9577(13) 0.065(4) Uani 0.221(4) 1 d D U P D -2
H59C H 0.390004 0.140138 0.933430 0.078 Uiso 0.221(4) 1 calc R U P D -2
H59D H 0.428514 0.205380 0.992947 0.078 Uiso 0.221(4) 1 calc R U P D -2
C60A C 0.2615(13) 0.2281(16) 1.0066(9) 0.066(3) Uani 0.221(4) 1 d D U P D -2
H60C H 0.237180 0.299187 1.031533 0.079 Uiso 0.221(4) 1 calc R U P D -2
H60D H 0.285177 0.163928 1.051302 0.079 Uiso 0.221(4) 1 calc R U P D -2
C61A C 0.1578(14) 0.2352(15) 0.9609(11) 0.066(3) Uani 0.221(4) 1 d D U P D -2
H61C H 0.090655 0.247032 0.996611 0.079 Uiso 0.221(4) 1 calc R U P D -2
H61D H 0.177867 0.166357 0.934032 0.079 Uiso 0.221(4) 1 calc R U P D -2
C62A C 0.1331(10) 0.3389(12) 0.9001(8) 0.080(3) Uani 0.221(4) 1 d D U P D -2
H62C H 0.063286 0.355199 0.865838 0.096 Uiso 0.221(4) 1 calc R U P D -2
H62D H 0.113759 0.405216 0.929715 0.096 Uiso 0.221(4) 1 calc R U P D -2
C63A C 0.2313(12) 0.3265(14) 0.8472(8) 0.076(3) Uani 0.221(4) 1 d D U P D -2
H63C H 0.249753 0.261512 0.816217 0.091 Uiso 0.221(4) 1 calc R U P D -2
H63D H 0.207825 0.396469 0.807572 0.091 Uiso 0.221(4) 1 calc R U P D -2
Ca1 Ca 0.46106(7) 0.37994(7) 0.82914(5) 0.02596(18) Uani 0.5 1 d D . P E -1
Ca2 Ca 0.51117(7) 0.59220(7) 1.17861(5) 0.02505(17) Uani 0.5 1 d . . P E -1
N3 N 0.5386(3) 0.4790(3) 0.8924(2) 0.0282(7) Uani 0.5 1 d . . P E -1
N4 N 0.5930(2) 0.6350(2) 1.05902(14) 0.0300(5) Uani 0.5 1 d . . P E -1
N5 N 0.4298(3) 0.4963(3) 1.1099(2) 0.0289(7) Uani 0.5 1 d . . P E -1
C38 C 0.5279(5) 0.5162(5) 0.9659(4) 0.0302(11) Uani 0.5 1 d . . P E -1
C39 C 0.4828(5) 0.5171(5) 1.0437(3) 0.0299(11) Uani 0.5 1 d . . P E -1
C40 C 0.5516(2) 0.5766(2) 1.02136(17) 0.0282(6) Uani 0.5 1 d . . P E -1
C41 C 0.6172(3) 0.5068(3) 0.83682(19) 0.0327(6) Uani 0.5 1 d . . P E -1
H41 H 0.623900 0.466157 0.788587 0.039 Uiso 0.5 1 calc R U P E -1
C42 C 0.7427(3) 0.4626(3) 0.8717(2) 0.0362(7) Uani 0.5 1 d . . P E -1
H42A H 0.740554 0.500127 0.920109 0.043 Uiso 0.5 1 calc R U P E -1
H42B H 0.775135 0.379416 0.889272 0.043 Uiso 0.5 1 calc R U P E -1
C43 C 0.8230(4) 0.4854(4) 0.8101(3) 0.0495(9) Uani 0.5 1 d . . P E -1
H43A H 0.901260 0.460242 0.836297 0.059 Uiso 0.5 1 calc R U P E -1
H43B H 0.833194 0.440074 0.764734 0.059 Uiso 0.5 1 calc R U P E -1
C44 C 0.7740(4) 0.6109(4) 0.7764(3) 0.0552(10) Uani 0.5 1 d . . P E -1
H44A H 0.772538 0.655520 0.820455 0.066 Uiso 0.5 1 calc R U P E -1
H44B H 0.825656 0.621621 0.733786 0.066 Uiso 0.5 1 calc R U P E -1
C45 C 0.6506(7) 0.6544(6) 0.7406(3) 0.0519(13) Uani 0.5 1 d . . P E -1
H45A H 0.653276 0.614735 0.693194 0.062 Uiso 0.5 1 calc R U P E -1
H45B H 0.618963 0.737123 0.721262 0.062 Uiso 0.5 1 calc R U P E -1
C46 C 0.5686(3) 0.6342(3) 0.8038(2) 0.0393(7) Uani 0.5 1 d . . P E -1
H46A H 0.560927 0.678606 0.849283 0.047 Uiso 0.5 1 calc R U P E -1
H46B H 0.489455 0.661130 0.778393 0.047 Uiso 0.5 1 calc R U P E -1
C47 C 0.6631(3) 0.6879(3) 1.01949(18) 0.0341(6) Uani 0.5 1 d . U P E -1
H47 H 0.660275 0.687385 0.959355 0.041 Uiso 0.5 1 calc R U P E -1
C48 C 0.7896(4) 0.6232(4) 1.0520(3) 0.0498(9) Uani 0.5 1 d . U P E -1
H48A H 0.822935 0.544344 1.037959 0.060 Uiso 0.5 1 calc R U P E -1
H48B H 0.790758 0.618536 1.112004 0.060 Uiso 0.5 1 calc R U P E -1
C49 C 0.8681(5) 0.6806(5) 1.0170(5) 0.0565(13) Uani 0.5 1 d . U P E -1
H49A H 0.874207 0.679725 0.957470 0.068 Uiso 0.5 1 calc R U P E -1
H49B H 0.948186 0.639607 1.042467 0.068 Uiso 0.5 1 calc R U P E -1
C50 C 0.8071(6) 0.8071(5) 1.0373(5) 0.0652(16) Uani 0.5 1 d . U P E -1
H50A H 0.810192 0.805570 1.097059 0.078 Uiso 0.5 1 calc R U P E -1
H50B H 0.852525 0.847524 1.013189 0.078 Uiso 0.5 1 calc R U P E -1
C51 C 0.6849(5) 0.8717(4) 1.0080(3) 0.0650(12) Uani 0.5 1 d . U P E -1
H51A H 0.682094 0.882875 0.947748 0.078 Uiso 0.5 1 calc R U P E -1
H51B H 0.651702 0.947998 1.026524 0.078 Uiso 0.5 1 calc R U P E -1
C52 C 0.6086(6) 0.8109(5) 1.0385(5) 0.0517(15) Uani 0.5 1 d . U P E -1
H52A H 0.600296 0.811090 1.098029 0.062 Uiso 0.5 1 calc R U P E -1
H52B H 0.529129 0.853161 1.012306 0.062 Uiso 0.5 1 calc R U P E -1
C53 C 0.3687(3) 0.4254(3) 1.10377(18) 0.0363(7) Uani 0.5 1 d D . P E -1
H53 H 0.367405 0.412886 1.045671 0.044 Uiso 0.5 1 calc R U P E -1
C54 C 0.4331(3) 0.3083(3) 1.1559(2) 0.0424(7) Uani 0.5 1 d D . P E -1
H54A H 0.399006 0.257426 1.142967 0.051 Uiso 0.5 1 calc R U P E -1
H54B H 0.517005 0.273377 1.141902 0.051 Uiso 0.5 1 calc R U P E -1
C55 C 0.4245(5) 0.3171(3) 1.2466(2) 0.0432(8) Uani 0.5 1 d D . P E -1
H55A H 0.465231 0.361737 1.260800 0.052 Uiso 0.5 1 calc R U P E -1
H55B H 0.464115 0.239636 1.277519 0.052 Uiso 0.5 1 calc R U P E -1
C56 C 0.2961(5) 0.3746(5) 1.2708(4) 0.0466(12) Uani 0.5 1 d D . P E -1
H56A H 0.256079 0.327957 1.259715 0.056 Uiso 0.5 1 calc R U P E -1
H56B H 0.292491 0.381011 1.329739 0.056 Uiso 0.5 1 calc R U P E -1
C57 C 0.2346(4) 0.4931(3) 1.2223(2) 0.0415(7) Uani 0.5 1 d D . P E -1
H57A H 0.271952 0.540921 1.236116 0.050 Uiso 0.5 1 calc R U P E -1
H57B H 0.151101 0.529871 1.237120 0.050 Uiso 0.5 1 calc R U P E -1
C58 C 0.2416(3) 0.4860(4) 1.1304(2) 0.0407(8) Uani 0.5 1 d D . P E -1
H58A H 0.197588 0.444425 1.116069 0.049 Uiso 0.5 1 calc R U P E -1
H58B H 0.203650 0.564224 1.100512 0.049 Uiso 0.5 1 calc R U P E -1
C64A C -0.0497(6) 0.9851(7) 0.5047(5) 0.080(3) Uani 0.444(6) 1 d D U P F 1
H64A H -0.123764 1.053434 0.486464 0.097 Uiso 0.444(6) 1 calc R U P F 1
H64B H -0.056112 0.960482 0.562830 0.097 Uiso 0.444(6) 1 calc R U P F 1
C65A C -0.0334(5) 0.8907(5) 0.4557(4) 0.0771(19) Uani 0.444(6) 1 d D U P F 1
H65A H 0.034050 0.818072 0.477382 0.093 Uiso 0.444(6) 1 calc R U P F 1
H65B H -0.021474 0.910839 0.397717 0.093 Uiso 0.444(6) 1 calc R U P F 1
C66A C -0.1494(13) 0.8830(15) 0.4668(12) 0.126(5) Uani 0.444(6) 1 d D U P F 1
H66A H -0.150224 0.825439 0.435101 0.188 Uiso 0.444(6) 1 calc R U P F 1
H66B H -0.214771 0.957327 0.447975 0.188 Uiso 0.444(6) 1 calc R U P F 1
H66C H -0.157882 0.861118 0.524504 0.188 Uiso 0.444(6) 1 calc R U P F 1
C64 C -0.0066(4) 0.9510(4) 0.4840(3) 0.0562(14) Uani 0.556(6) 1 d D U P F 2
H64C H 0.057704 0.877153 0.507539 0.067 Uiso 0.556(6) 1 calc R U P F 2
H64D H -0.000447 0.957894 0.424153 0.067 Uiso 0.556(6) 1 calc R U P F 2
C65 C -0.1258(3) 0.9529(4) 0.5066(3) 0.0608(12) Uani 0.556(6) 1 d D U P F 2
H65C H -0.189918 1.028551 0.486162 0.073 Uiso 0.556(6) 1 calc R U P F 2
H65D H -0.129882 0.941146 0.566596 0.073 Uiso 0.556(6) 1 calc R U P F 2
C66 C -0.1436(8) 0.8574(7) 0.4695(7) 0.076(2) Uani 0.556(6) 1 d D U P F 2
H66D H -0.136882 0.867358 0.410334 0.114 Uiso 0.556(6) 1 calc R U P F 2
H66E H -0.221649 0.863085 0.482521 0.114 Uiso 0.556(6) 1 calc R U P F 2
H66F H -0.083256 0.782137 0.492579 0.114 Uiso 0.556(6) 1 calc R U P F 2

loop_
_atom_site_aniso_label
_atom_site_aniso_U_11
_atom_site_aniso_U_22
_atom_site_aniso_U_33
_atom_site_aniso_U_23
_atom_site_aniso_U_13
_atom_site_aniso_U_12
N1 0.0276(6) 0.0313(6) 0.0251(6) -0.0081(5) 0.0000(5) -0.0085(5)
N2 0.0255(6) 0.0451(7) 0.0236(6) -0.0035(5) -0.0007(5) -0.0066(5)
C1 0.0324(8) 0.0466(9) 0.0413(9) -0.0052(7) 0.0088(7) -0.0082(7)
C2 0.0263(7) 0.0388(8) 0.0257(7) -0.0086(6) 0.0005(5) -0.0109(6)
C3 0.0289(7) 0.0406(8) 0.0259(7) -0.0037(6) 0.0033(6) -0.0137(6)
C4 0.0301(7) 0.0375(8) 0.0237(6) -0.0058(6) -0.0020(5) -0.0116(6)
C5 0.0358(8) 0.0410(9) 0.0370(8) 0.0006(7) -0.0011(6) -0.0127(7)
C6 0.0309(7) 0.0319(7) 0.0286(7) -0.0077(6) 0.0040(6) -0.0081(6)
C7 0.0350(8) 0.0392(9) 0.0372(8) -0.0090(7) -0.0021(6) -0.0060(7)
C8 0.0404(9) 0.0429(9) 0.0436(9) -0.0042(7) -0.0055(7) -0.0014(7)
C9 0.0465(10) 0.0329(8) 0.0465(9) -0.0044(7) 0.0052(8) -0.0039(7)
C10 0.0483(10) 0.0352(8) 0.0445(9) -0.0109(7) 0.0054(7) -0.0138(7)
C11 0.0388(8) 0.0342(8) 0.0338(8) -0.0089(6) 0.0032(6) -0.0119(7)
C22 0.0268(7) 0.0509(9) 0.0248(7) -0.0003(6) -0.0006(6) -0.0076(7)
C23 0.0314(8) 0.0614(11) 0.0316(8) -0.0103(7) -0.0030(6) -0.0025(8)
C24 0.0342(9) 0.0669(12) 0.0414(9) -0.0174(9) -0.0044(7) 0.0010(8)
C25 0.0277(8) 0.0739(13) 0.0406(9) -0.0118(9) -0.0041(7) -0.0010(8)
C26 0.0312(8) 0.0669(12) 0.0364(8) -0.0057(8) -0.0034(7) -0.0147(8)
C27 0.0292(8) 0.0528(10) 0.0292(7) 0.0003(7) 0.0019(6) -0.0133(7)
C28 0.0333(9) 0.0676(12) 0.0444(10) -0.0222(9) -0.0078(7) 0.0014(8)
C29 0.0362(9) 0.0746(14) 0.0424(10) -0.0219(9) -0.0097(8) 0.0043(9)
C30 0.0409(10) 0.0885(16) 0.0396(10) -0.0206(10) -0.0065(8) 0.0056(10)
C31 0.0483(11) 0.0708(14) 0.0668(14) -0.0274(11) -0.0114(10) -0.0065(10)
C32 0.0744(16) 0.0775(16) 0.0795(17) -0.0175(13) -0.0179(13) -0.0255(13)
C33 0.0307(8) 0.0480(10) 0.0509(10) -0.0017(8) 0.0020(7) -0.0188(7)
C37 0.0547(11) 0.0834(15) 0.0439(10) -0.0186(10) 0.0040(8) -0.0387(11)
C12 0.036(2) 0.046(3) 0.052(2) -0.022(2) -0.0208(17) 0.002(2)
C13 0.044(2) 0.059(2) 0.0504(19) -0.0279(17) -0.0173(16) 0.0066(17)
C14 0.077(2) 0.081(3) 0.0381(18) -0.0134(18) -0.0160(17) 0.005(2)
C15 0.050(4) 0.053(3) 0.064(3) -0.020(3) -0.019(2) -0.004(3)
C16 0.057(4) 0.069(3) 0.084(5) -0.019(3) -0.015(4) 0.004(3)
C17 0.0430(12) 0.0361(12) 0.0371(17) -0.0083(13) -0.0021(11) -0.0179(11)
C18 0.0512(15) 0.0597(18) 0.0403(12) -0.0123(11) 0.0007(11) -0.0245(14)
C19 0.0737(17) 0.0767(18) 0.0409(12) -0.0094(11) -0.0069(11) -0.0368(14)
C20 0.0526(16) 0.0465(14) 0.054(2) -0.0101(17) -0.0020(16) -0.0246(12)
C21 0.0547(16) 0.0621(19) 0.061(3) 0.0026(15) 0.0026(15) -0.0341(15)
C34 0.0383(12) 0.0479(14) 0.0836(19) 0.0109(12) 0.0053(12) -0.0185(11)
C35 0.0470(17) 0.085(3) 0.115(4) 0.039(3) 0.007(2) -0.0279(17)
C36 0.0351(11) 0.0503(13) 0.0563(14) -0.0200(10) 0.0052(9) -0.0235(10)
C12A 0.042(5) 0.042(5) 0.070(6) 0.007(4) -0.020(4) -0.009(4)
C13A 0.077(5) 0.035(3) 0.068(5) -0.011(3) -0.044(4) -0.003(3)
C14A 0.100(6) 0.034(3) 0.036(3) -0.007(2) -0.017(3) -0.011(3)
C15A 0.026(4) 0.056(5) 0.072(7) 0.005(5) -0.011(4) -0.016(3)
C16A 0.033(4) 0.046(4) 0.085(7) -0.013(4) 0.024(4) -0.025(3)
C17A 0.074(8) 0.048(7) 0.031(7) -0.015(6) -0.006(6) -0.020(7)
C18A 0.081(7) 0.066(7) 0.061(7) -0.006(6) -0.006(7) -0.029(6)
C19A 0.112(11) 0.061(8) 0.055(8) -0.021(7) 0.002(8) -0.023(8)
C20A 0.062(7) 0.056(7) 0.046(8) -0.010(7) -0.007(7) -0.025(6)
C21A 0.093(11) 0.089(13) 0.054(11) -0.002(10) 0.012(9) -0.023(12)
C34A 0.047(5) 0.070(6) 0.062(6) 0.005(5) -0.009(4) -0.034(5)
C35A 0.077(8) 0.086(8) 0.021(4) -0.005(4) -0.008(4) -0.061(7)
C36A 0.041(4) 0.065(6) 0.049(5) -0.020(4) 0.003(4) -0.028(4)
O1 0.058(4) 0.069(4) 0.050(4) -0.005(3) 0.013(3) -0.047(3)
C59 0.081(5) 0.083(5) 0.074(5) -0.007(4) 0.004(4) -0.050(4)
C60 0.075(5) 0.096(6) 0.062(4) -0.013(5) -0.003(4) -0.040(5)
C61 0.065(6) 0.094(6) 0.064(5) -0.001(5) 0.007(5) -0.043(4)
C62 0.069(4) 0.109(5) 0.056(4) -0.001(4) 0.015(4) -0.049(4)
C63 0.053(4) 0.092(5) 0.060(4) -0.002(4) 0.011(3) -0.049(4)
O1A 0.065(5) 0.076(4) 0.046(5) 0.005(4) 0.009(4) -0.034(4)
C59A 0.067(6) 0.090(6) 0.048(5) 0.006(5) 0.011(5) -0.050(5)
C60A 0.073(6) 0.088(6) 0.056(5) -0.004(4) 0.006(5) -0.054(5)
C61A 0.061(5) 0.094(6) 0.058(5) -0.009(5) 0.002(4) -0.047(5)
C62A 0.070(5) 0.096(5) 0.075(5) 0.006(5) 0.003(4) -0.042(4)
C63A 0.071(5) 0.093(6) 0.066(5) 0.018(5) -0.006(4) -0.046(4)
Ca1 0.0251(4) 0.0306(4) 0.0206(3) -0.0056(3) 0.0009(2) -0.0103(3)
Ca2 0.0252(4) 0.0276(4) 0.0218(3) -0.0057(3) 0.0005(2) -0.0104(3)
N3 0.0297(18) 0.0315(17) 0.0237(17) -0.0028(12) 0.0052(12) -0.0141(12)
N4 0.0325(12) 0.0334(12) 0.0267(11) -0.0082(9) 0.0030(9) -0.0158(10)
N5 0.0297(18) 0.0378(18) 0.0227(16) -0.0043(12) 0.0056(13) -0.0183(13)
C38 0.0244(19) 0.034(3) 0.026(2) -0.0038(18) -0.0025(14) -0.0076(17)
C39 0.0238(18) 0.037(3) 0.023(2) -0.0051(18) -0.0023(14) -0.0082(18)
C40 0.0260(13) 0.0288(14) 0.0262(13) -0.0043(10) 0.0017(10) -0.0088(11)
C41 0.0342(15) 0.0383(16) 0.0271(15) -0.0068(12) 0.0040(13) -0.0170(13)
C42 0.0325(17) 0.0365(18) 0.0402(18) -0.0107(14) 0.0054(13) -0.0146(15)
C43 0.040(2) 0.066(3) 0.049(2) -0.0195(19) 0.0149(18) -0.027(2)
C44 0.061(2) 0.072(3) 0.053(2) -0.0135(19) 0.022(2) -0.048(2)
C45 0.064(4) 0.059(4) 0.041(3) 0.006(2) 0.007(3) -0.038(4)
C46 0.0407(18) 0.0402(18) 0.0370(17) 0.0015(16) 0.0025(14) -0.0197(15)
C47 0.0376(16) 0.0400(17) 0.0308(14) -0.0106(12) 0.0063(12) -0.0215(13)
C48 0.0343(19) 0.054(2) 0.065(2) 0.0044(17) -0.0043(17) -0.0259(17)
C49 0.041(3) 0.063(3) 0.071(3) 0.006(3) -0.004(2) -0.031(2)
C50 0.075(4) 0.074(3) 0.064(3) 0.001(3) -0.005(3) -0.052(3)
C51 0.081(3) 0.047(2) 0.085(3) -0.021(2) 0.019(2) -0.042(2)
C52 0.057(3) 0.037(2) 0.067(3) -0.017(2) 0.014(3) -0.024(2)
C53 0.0391(16) 0.0504(18) 0.0278(14) -0.0100(13) 0.0060(12) -0.0264(15)
C54 0.0471(19) 0.0388(17) 0.0466(19) -0.0147(15) 0.0118(15) -0.0219(15)
C55 0.050(2) 0.0395(19) 0.040(2) -0.0018(16) 0.0040(19) -0.020(2)
C56 0.052(3) 0.053(3) 0.042(2) -0.006(2) 0.013(3) -0.030(3)
C57 0.0368(19) 0.046(2) 0.043(2) -0.0113(15) 0.0104(16) -0.0190(17)
C58 0.0341(18) 0.051(2) 0.0415(18) 0.0000(16) -0.0027(14) -0.0240(17)
C64A 0.078(5) 0.070(4) 0.071(4) -0.002(3) -0.010(4) -0.014(4)
C65A 0.074(3) 0.070(3) 0.078(4) -0.011(3) -0.005(3) -0.023(3)
C66A 0.091(6) 0.123(10) 0.159(10) -0.013(8) 0.027(6) -0.046(6)
C64 0.047(3) 0.055(3) 0.065(3) -0.017(2) -0.003(2) -0.019(2)
C65 0.043(2) 0.069(3) 0.073(3) -0.0015(19) -0.0062(17) -0.0296(18)
C66 0.077(4) 0.055(3) 0.105(5) -0.003(3) -0.036(3) -0.038(3)

loop_
_atom_type_symbol
_atom_type_description
_atom_type_scat_dispersion_real
_atom_type_scat_dispersion_imag
_atom_type_scat_source
C C 0.0181 0.0091 'International Tables Vol C Tables 4.2.6.8 and 6.1.1.4'
H H 0.0000 0.0000 'International Tables Vol C Tables 4.2.6.8 and 6.1.1.4'
Ca Ca 0.3641 1.2855 'International Tables Vol C Tables 4.2.6.8 and 6.1.1.4'
N N 0.0311 0.0180 'International Tables Vol C Tables 4.2.6.8 and 6.1.1.4'
O O 0.0492 0.0322 'International Tables Vol C Tables 4.2.6.8 and 6.1.1.4'

loop_
_exptl_crystal_face_index_h
_exptl_crystal_face_index_k
_exptl_crystal_face_index_l
_exptl_crystal_face_perp_dist
1 1 1 0.0683
-2 2 1 0.1590
0 0 1 0.0313
0 0 -1 0.0571
2 -2 -1 0.1656
-2 -1 10 0.0498
-3 -8 -4 0.0489
2 5 -8 0.0653
4 4 -8 0.0744
-2 0 -10 0.0733
1 -1 -11 0.0617
-1 -1 -2 0.0920

loop_
_geom_angle_atom_site_label_1
_geom_angle_atom_site_label_2
_geom_angle_atom_site_label_3
_geom_angle
_geom_angle_site_symmetry_1
_geom_angle_site_symmetry_3
_geom_angle_publ_flag
C2 N1 C6 118.38(12) . . ?
C2 N1 Ca1 111.56(10) . . ?
C6 N1 Ca1 127.67(9) . . ?
C4 N2 C22 117.54(13) . . ?
C4 N2 Ca1 111.27(10) . . ?
C22 N2 Ca1 129.09(9) . . ?
H1A C1 H1B 109.5 . . ?
H1A C1 H1C 109.5 . . ?
H1B C1 H1C 109.5 . . ?
C2 C1 H1A 109.5 . . ?
C2 C1 H1B 109.5 . . ?
C2 C1 H1C 109.5 . . ?
N1 C2 C1 121.22(14) . . ?
N1 C2 C3 125.18(13) . . ?
C3 C2 C1 113.58(13) . . ?
C2 C3 H3 111.1(11) . . ?
C2 C3 C4 133.69(14) . . ?
C4 C3 H3 114.7(11) . . ?
N2 C4 C3 125.07(14) . . ?
N2 C4 C5 120.04(13) . . ?
C3 C4 C5 114.89(13) . . ?
C4 C5 H5A 109.5 . . ?
C4 C5 H5B 109.5 . . ?
C4 C5 H5C 109.5 . . ?
H5A C5 H5B 109.5 . . ?
H5A C5 H5C 109.5 . . ?
H5B C5 H5C 109.5 . . ?
C7 C6 N1 120.88(13) . . ?
C11 C6 N1 118.75(13) . . ?
C11 C6 C7 120.35(14) . . ?
C6 C7 C12 119.5(3) . . ?
C6 C7 C12A 127.0(8) . . ?
C8 C7 C6 118.46(16) . . ?
C8 C7 C12 122.0(4) . . ?
C8 C7 C12A 114.6(8) . . ?
C7 C8 H8 119.3 . . ?
C9 C8 C7 121.48(17) . . ?
C9 C8 H8 119.3 . . ?
C8 C9 H9 120.1 . . ?
C10 C9 C8 119.73(16) . . ?
C10 C9 H9 120.1 . . ?
C9 C10 H10 119.2 . . ?
C9 C10 C11 121.60(16) . . ?
C11 C10 H10 119.2 . . ?
C6 C11 C17 121.6(2) . . ?
C6 C11 C17A 121.9(14) . . ?
C10 C11 C6 118.34(15) . . ?
C10 C11 C17 119.9(2) . . ?
C10 C11 C17A 118.5(13) . . ?
C23 C22 N2 120.49(14) . . ?
C27 C22 N2 118.93(15) . . ?
C27 C22 C23 120.55(15) . . ?
C22 C23 C28 121.54(15) . . ?
C24 C23 C22 118.50(17) . . ?
C24 C23 C28 119.94(17) . . ?
C23 C24 H24 119.3 . . ?
C25 C24 C23 121.33(18) . . ?
C25 C24 H24 119.3 . . ?
C24 C25 H25 120.2 . . ?
C26 C25 C24 119.69(16) . . ?
C26 C25 H25 120.2 . . ?
C25 C26 H26 119.2 . . ?
C25 C26 C27 121.50(17) . . ?
C27 C26 H26 119.2 . . ?
C22 C27 C33 120.59(14) . . ?
C26 C27 C22 118.40(16) . . ?
C26 C27 C33 120.96(16) . . ?
C23 C28 H28 106.7 . . ?
C23 C28 C29 110.74(19) . . ?
C23 C28 C31 114.37(16) . . ?
C29 C28 H28 106.7 . . ?
C31 C28 H28 106.7 . . ?
C31 C28 C29 111.12(17) . . ?
C28 C29 H29A 108.4 . . ?
C28 C29 H29B 108.4 . . ?
H29A C29 H29B 107.5 . . ?
C30 C29 C28 115.49(16) . . ?
C30 C29 H29A 108.4 . . ?
C30 C29 H29B 108.4 . . ?
C29 C30 H30A 109.5 . . ?
C29 C30 H30B 109.5 . . ?
C29 C30 H30C 109.5 . . ?
H30A C30 H30B 109.5 . . ?
H30A C30 H30C 109.5 . . ?
H30B C30 H30C 109.5 . . ?
C28 C31 H31A 108.8 . . ?
C28 C31 H31B 108.8 . . ?
H31A C31 H31B 107.7 . . ?
C32 C31 C28 113.98(19) . . ?
C32 C31 H31A 108.8 . . ?
C32 C31 H31B 108.8 . . ?
C31 C32 H32A 109.5 . . ?
C31 C32 H32B 109.5 . . ?
C31 C32 H32C 109.5 . . ?
H32A C32 H32B 109.5 . . ?
H32A C32 H32C 109.5 . . ?
H32B C32 H32C 109.5 . . ?
C27 C33 H33 107.2 . . ?
C27 C33 H33A 106.9 . . ?
C27 C33 C34 107.23(17) . . ?
C27 C33 C34A 123.9(4) . . ?
C27 C33 C36A 113.3(4) . . ?
C34 C33 H33 107.2 . . ?
C36 C33 C27 113.57(16) . . ?
C36 C33 H33 107.2 . . ?
C36 C33 C34 114.04(18) . . ?
C34A C33 H33A 106.9 . . ?
C36A C33 H33A 106.9 . . ?
C36A C33 C34A 97.6(5) . . ?
H37A C37 H37B 109.5 . . ?
H37A C37 H37C 109.5 . . ?
H37B C37 H37C 109.5 . . ?
H37D C37 H37E 109.5 . . ?
H37D C37 H37F 109.5 . . ?
H37E C37 H37F 109.5 . . ?
C36 C37 H37A 109.5 . . ?
C36 C37 H37B 109.5 . . ?
C36 C37 H37C 109.5 . . ?
C36A C37 H37D 109.5 . . ?
C36A C37 H37E 109.5 . . ?
C36A C37 H37F 109.5 . . ?
C7 C12 H12 107.5 . . ?
C13 C12 C7 112.0(5) . . ?
C13 C12 H12 107.5 . . ?
C15 C12 C7 112.7(6) . . ?
C15 C12 H12 107.5 . . ?
C15 C12 C13 109.4(5) . . ?
C12 C13 H13A 108.5 . . ?
C12 C13 H13B 108.5 . . ?
H13A C13 H13B 107.5 . . ?
C14 C13 C12 115.2(4) . . ?
C14 C13 H13A 108.5 . . ?
C14 C13 H13B 108.5 . . ?
C13 C14 H14A 109.5 . . ?
C13 C14 H14B 109.5 . . ?
C13 C14 H14C 109.5 . . ?
H14A C14 H14B 109.5 . . ?
H14A C14 H14C 109.5 . . ?
H14B C14 H14C 109.5 . . ?
C12 C15 H15A 109.4 . . ?
C12 C15 H15B 109.4 . . ?
H15A C15 H15B 108.0 . . ?
C16 C15 C12 111.2(7) . . ?
C16 C15 H15A 109.4 . . ?
C16 C15 H15B 109.4 . . ?
C15 C16 H16A 109.5 . . ?
C15 C16 H16B 109.5 . . ?
C15 C16 H16C 109.5 . . ?
H16A C16 H16B 109.5 . . ?
H16A C16 H16C 109.5 . . ?
H16B C16 H16C 109.5 . . ?
C11 C17 H17 107.8 . . ?
C11 C17 C18 110.7(2) . . ?
C11 C17 C20 111.5(3) . . ?
C18 C17 H17 107.8 . . ?
C18 C17 C20 111.0(3) . . ?
C20 C17 H17 107.8 . . ?
C17 C18 H18A 108.7 . . ?
C17 C18 H18B 108.7 . . ?
H18A C18 H18B 107.6 . . ?
C19 C18 C17 114.4(2) . . ?
C19 C18 H18A 108.7 . . ?
C19 C18 H18B 108.7 . . ?
C18 C19 H19A 109.5 . . ?
C18 C19 H19B 109.5 . . ?
C18 C19 H19C 109.5 . . ?
H19A C19 H19B 109.5 . . ?
H19A C19 H19C 109.5 . . ?
H19B C19 H19C 109.5 . . ?
C17 C20 H20A 108.8 . . ?
C17 C20 H20B 108.8 . . ?
H20A C20 H20B 107.7 . . ?
C21 C20 C17 113.8(3) . . ?
C21 C20 H20A 108.8 . . ?
C21 C20 H20B 108.8 . . ?
C20 C21 H21A 109.5 . . ?
C20 C21 H21B 109.5 . . ?
C20 C21 H21C 109.5 . . ?
H21A C21 H21B 109.5 . . ?
H21A C21 H21C 109.5 . . ?
H21B C21 H21C 109.5 . . ?
C33 C34 H34A 108.4 . . ?
C33 C34 H34B 108.4 . . ?
H34A C34 H34B 107.4 . . ?
C35 C34 C33 115.7(2) . . ?
C35 C34 H34A 108.4 . . ?
C35 C34 H34B 108.4 . . ?
C34 C35 H35A 109.5 . . ?
C34 C35 H35B 109.5 . . ?
C34 C35 H35C 109.5 . . ?
H35A C35 H35B 109.5 . . ?
H35A C35 H35C 109.5 . . ?
H35B C35 H35C 109.5 . . ?
C33 C36 C37 113.57(16) . . ?
C33 C36 H36A 108.9 . . ?
C33 C36 H36B 108.9 . . ?
C37 C36 H36A 108.9 . . ?
C37 C36 H36B 108.9 . . ?
H36A C36 H36B 107.7 . . ?
C7 C12A H12A 107.0 . . ?
C7 C12A C13A 106.9(8) . . ?
C7 C12A C15A 119.6(13) . . ?
C13A C12A H12A 107.0 . . ?
C15A C12A H12A 107.0 . . ?
C15A C12A C13A 108.6(11) . . ?
C12A C13A H13C 108.5 . . ?
C12A C13A H13D 108.5 . . ?
H13C C13A H13D 107.5 . . ?
C14A C13A C12A 115.1(9) . . ?
C14A C13A H13C 108.5 . . ?
C14A C13A H13D 108.5 . . ?
C13A C14A H14D 109.5 . . ?
C13A C14A H14E 109.5 . . ?
C13A C14A H14F 109.5 . . ?
H14D C14A H14E 109.5 . . ?
H14D C14A H14F 109.5 . . ?
H14E C14A H14F 109.5 . . ?
C12A C15A H15C 107.6 . . ?
C12A C15A H15D 107.6 . . ?
H15C C15A H15D 107.0 . . ?
C16A C15A C12A 119.0(13) . . ?
C16A C15A H15C 107.6 . . ?
C16A C15A H15D 107.6 . . ?
C15A C16A H16D 109.5 . . ?
C15A C16A H16E 109.5 . . ?
C15A C16A H16F 109.5 . . ?
H16D C16A H16E 109.5 . . ?
H16D C16A H16F 109.5 . . ?
H16E C16A H16F 109.5 . . ?
C11 C17A H17A 103.7 . . ?
C18A C17A C11 112.4(15) . . ?
C18A C17A H17A 103.7 . . ?
C18A C17A C20A 113.5(18) . . ?
C20A C17A C11 118(2) . . ?
C20A C17A H17A 103.7 . . ?
C17A C18A H18C 109.3 . . ?
C17A C18A H18D 109.3 . . ?
C17A C18A C19A 111.4(19) . . ?
H18C C18A H18D 108.0 . . ?
C19A C18A H18C 109.3 . . ?
C19A C18A H18D 109.3 . . ?
C18A C19A H19D 109.5 . . ?
C18A C19A H19E 109.5 . . ?
C18A C19A H19F 109.5 . . ?
H19D C19A H19E 109.5 . . ?
H19D C19A H19F 109.5 . . ?
H19E C19A H19F 109.5 . . ?
C17A C20A H20C 107.3 . . ?
C17A C20A H20D 107.3 . . ?
C17A C20A C21A 120(2) . . ?
H20C C20A H20D 106.9 . . ?
C21A C20A H20C 107.3 . . ?
C21A C20A H20D 107.3 . . ?
C20A C21A H21D 109.5 . . ?
C20A C21A H21E 109.5 . . ?
C20A C21A H21F 109.5 . . ?
H21D C21A H21E 109.5 . . ?
H21D C21A H21F 109.5 . . ?
H21E C21A H21F 109.5 . . ?
C33 C34A H34C 110.2 . . ?
C33 C34A H34D 110.2 . . ?
H34C C34A H34D 108.5 . . ?
C35A C34A C33 107.7(7) . . ?
C35A C34A H34C 110.2 . . ?
C35A C34A H34D 110.2 . . ?
C34A C35A H35D 109.5 . . ?
C34A C35A H35E 109.5 . . ?
C34A C35A H35F 109.5 . . ?
H35D C35A H35E 109.5 . . ?
H35D C35A H35F 109.5 . . ?
H35E C35A H35F 109.5 . . ?
C33 C36A H36C 109.9 . . ?
C33 C36A H36D 109.9 . . ?
C37 C36A C33 108.8(5) . . ?
C37 C36A H36C 109.9 . . ?
C37 C36A H36D 109.9 . . ?
H36C C36A H36D 108.3 . . ?
C59 O1 C63 107.3(7) . . ?
O1 C59 H59A 108.6 . . ?
O1 C59 H59B 108.6 . . ?
H59A C59 H59B 107.6 . . ?
C60 C59 O1 114.7(12) . . ?
C60 C59 H59A 108.6 . . ?
C60 C59 H59B 108.6 . . ?
C59 C60 H60A 111.3 . . ?
C59 C60 H60B 111.3 . . ?
C59 C60 C61 102.1(11) . . ?
H60A C60 H60B 109.2 . . ?
C61 C60 H60A 111.3 . . ?
C61 C60 H60B 111.3 . . ?
C60 C61 H61A 108.6 . . ?
C60 C61 H61B 108.6 . . ?
H61A C61 H61B 107.6 . . ?
C62 C61 C60 114.7(12) . . ?
C62 C61 H61A 108.6 . . ?
C62 C61 H61B 108.6 . . ?
C61 C62 H62A 110.3 . . ?
C61 C62 H62B 110.3 . . ?
H62A C62 H62B 108.5 . . ?
C63 C62 C61 107.3(10) . . ?
C63 C62 H62A 110.3 . . ?
C63 C62 H62B 110.3 . . ?
O1 C63 H63A 109.4 . . ?
O1 C63 H63B 109.4 . . ?
C62 C63 O1 111.3(9) . . ?
C62 C63 H63A 109.4 . . ?
C62 C63 H63B 109.4 . . ?
H63A C63 H63B 108.0 . . ?
C63A O1A C59A 109.9(13) . . ?
O1A C59A H59C 109.4 . . ?
O1A C59A H59D 109.4 . . ?
H59C C59A H59D 108.0 . . ?
C60A C59A O1A 111.0(15) . . ?
C60A C59A H59C 109.4 . . ?
C60A C59A H59D 109.4 . . ?
C59A C60A H60C 108.5 . . ?
C59A C60A H60D 108.5 . . ?
C59A C60A C61A 114.9(16) . . ?
H60C C60A H60D 107.5 . . ?
C61A C60A H60C 108.5 . . ?
C61A C60A H60D 108.5 . . ?
C60A C61A H61C 111.8 . . ?
C60A C61A H61D 111.8 . . ?
C60A C61A C62A 100.0(14) . . ?
H61C C61A H61D 109.5 . . ?
C62A C61A H61C 111.8 . . ?
C62A C61A H61D 111.8 . . ?
C61A C62A H62C 108.8 . . ?
C61A C62A H62D 108.8 . . ?
H62C C62A H62D 107.7 . . ?
C63A C62A C61A 113.8(12) . . ?
C63A C62A H62C 108.8 . . ?
C63A C62A H62D 108.8 . . ?
O1A C63A C62A 111.8(13) . . ?
O1A C63A H63C 109.3 . . ?
O1A C63A H63D 109.3 . . ?
C62A C63A H63C 109.3 . . ?
C62A C63A H63D 109.3 . . ?
H63C C63A H63D 107.9 . . ?
N1 Ca1 N2 85.56(5) . . ?
N3 Ca1 N1 114.11(10) . . ?
N3 Ca1 N2 110.26(10) . . ?
N4 Ca2 N5 91.02(11) . . ?
C38 N3 Ca1 135.4(4) . . ?
C38 N3 C41 115.3(4) . . ?
C41 N3 Ca1 109.3(2) . . ?
C40 N4 Ca2 88.86(17) . . ?
C40 N4 C47 123.3(2) . . ?
C47 N4 Ca2 147.82(18) . . ?
C39 N5 Ca2 87.4(3) . . ?
C39 N5 C53 116.9(4) . . ?
C53 N5 Ca2 155.2(2) . . ?
N3 C38 C39 147.4(6) . . ?
N3 C38 C40 151.7(5) . . ?
C39 C38 C40 60.9(4) . . ?
N5 C39 C38 162.9(6) . . ?
N5 C39 C40 137.1(5) . . ?
C38 C39 C40 60.0(3) . . ?
N4 C40 C38 165.1(3) . . ?
N4 C40 C39 135.5(3) . . ?
C38 C40 C39 59.1(2) . . ?
N3 C41 H41 106.1 . . ?
N3 C41 C42 114.0(3) . . ?
N3 C41 C46 114.0(3) . . ?
C42 C41 H41 106.1 . . ?
C42 C41 C46 109.8(3) . . ?
C46 C41 H41 106.1 . . ?
C41 C42 H42A 109.2 . . ?
C41 C42 H42B 109.2 . . ?
H42A C42 H42B 107.9 . . ?
C43 C42 C41 112.2(3) . . ?
C43 C42 H42A 109.2 . . ?
C43 C42 H42B 109.2 . . ?
C42 C43 H43A 109.3 . . ?
C42 C43 H43B 109.3 . . ?
H43A C43 H43B 107.9 . . ?
C44 C43 C42 111.8(3) . . ?
C44 C43 H43A 109.3 . . ?
C44 C43 H43B 109.3 . . ?
C43 C44 H44A 109.5 . . ?
C43 C44 H44B 109.5 . . ?
H44A C44 H44B 108.1 . . ?
C45 C44 C43 110.7(4) . . ?
C45 C44 H44A 109.5 . . ?
C45 C44 H44B 109.5 . . ?
C44 C45 H45A 109.4 . . ?
C44 C45 H45B 109.4 . . ?
C44 C45 C46 111.2(4) . . ?
H45A C45 H45B 108.0 . . ?
C46 C45 H45A 109.4 . . ?
C46 C45 H45B 109.4 . . ?
C41 C46 C45 110.7(4) . . ?
C41 C46 H46A 109.5 . . ?
C41 C46 H46B 109.5 . . ?
C45 C46 H46A 109.5 . . ?
C45 C46 H46B 109.5 . . ?
H46A C46 H46B 108.1 . . ?
N4 C47 H47 109.8 . . ?
N4 C47 C48 109.8(3) . . ?
N4 C47 C52 106.8(3) . . ?
C48 C47 H47 109.8 . . ?
C48 C47 C52 110.9(4) . . ?
C52 C47 H47 109.8 . . ?
C47 C48 H48A 109.1 . . ?
C47 C48 H48B 109.1 . . ?
C47 C48 C49 112.6(3) . . ?
H48A C48 H48B 107.8 . . ?
C49 C48 H48A 109.1 . . ?
C49 C48 H48B 109.1 . . ?
C48 C49 H49A 110.4 . . ?
C48 C49 H49B 110.4 . . ?
C48 C49 C50 106.5(5) . . ?
H49A C49 H49B 108.6 . . ?
C50 C49 H49A 110.4 . . ?
C50 C49 H49B 110.4 . . ?
C49 C50 H50A 108.7 . . ?
C49 C50 H50B 108.7 . . ?
H50A C50 H50B 107.6 . . ?
C51 C50 C49 114.4(5) . . ?
C51 C50 H50A 108.7 . . ?
C51 C50 H50B 108.7 . . ?
C50 C51 H51A 109.2 . . ?
C50 C51 H51B 109.2 . . ?
C50 C51 C52 112.3(5) . . ?
H51A C51 H51B 107.9 . . ?
C52 C51 H51A 109.2 . . ?
C52 C51 H51B 109.2 . . ?
C47 C52 C51 111.4(5) . . ?
C47 C52 H52A 109.4 . . ?
C47 C52 H52B 109.4 . . ?
C51 C52 H52A 109.4 . . ?
C51 C52 H52B 109.4 . . ?
H52A C52 H52B 108.0 . . ?
N5 C53 H53 108.5 . . ?
N5 C53 C54 110.9(3) . . ?
N5 C53 C58 110.3(3) . . ?
C54 C53 H53 108.5 . . ?
C58 C53 H53 108.5 . . ?
C58 C53 C54 109.9(3) . . ?
C53 C54 H54A 109.1 . . ?
C53 C54 H54B 109.1 . . ?
H54A C54 H54B 107.9 . . ?
C55 C54 C53 112.4(3) . . ?
C55 C54 H54A 109.1 . . ?
C55 C54 H54B 109.1 . . ?
C54 C55 H55A 109.4 . . ?
C54 C55 H55B 109.4 . . ?
C54 C55 C56 111.1(4) . . ?
H55A C55 H55B 108.0 . . ?
C56 C55 H55A 109.4 . . ?
C56 C55 H55B 109.4 . . ?
C55 C56 H56A 109.8 . . ?
C55 C56 H56B 109.8 . . ?
H56A C56 H56B 108.2 . . ?
C57 C56 C55 109.4(4) . . ?
C57 C56 H56A 109.8 . . ?
C57 C56 H56B 109.8 . . ?
C56 C57 H57A 109.5 . . ?
C56 C57 H57B 109.5 . . ?
C56 C57 C58 110.9(4) . . ?
H57A C57 H57B 108.0 . . ?
C58 C57 H57A 109.5 . . ?
C58 C57 H57B 109.5 . . ?
C53 C58 C57 112.2(3) . . ?
C53 C58 H58A 109.2 . . ?
C53 C58 H58B 109.2 . . ?
C57 C58 H58A 109.2 . . ?
C57 C58 H58B 109.2 . . ?
H58A C58 H58B 107.9 . . ?
C64A C64A H64A 109.4 2_576 . ?
C64A C64A H64B 109.4 2_576 . ?
C64A C64A C65A 111.1(9) 2_576 . ?
H64A C64A H64B 108.0 . . ?
C65A C64A H64A 109.4 . . ?
C65A C64A H64B 109.4 . . ?
C64A C65A H65A 111.3 . . ?
C64A C65A H65B 111.3 . . ?
C64A C65A C66A 102.2(8) . . ?
H65A C65A H65B 109.2 . . ?
C66A C65A H65A 111.3 . . ?
C66A C65A H65B 111.3 . . ?
C65A C66A H66A 109.5 . . ?
C65A C66A H66B 109.5 . . ?
C65A C66A H66C 109.5 . . ?
H66A C66A H66B 109.5 . . ?
H66A C66A H66C 109.5 . . ?
H66B C66A H66C 109.5 . . ?
C64 C64 H64C 109.5 2_576 . ?
C64 C64 H64D 109.5 2_576 . ?
C64 C64 C65 110.9(5) 2_576 . ?
H64C C64 H64D 108.1 . . ?
C65 C64 H64C 109.5 . . ?
C65 C64 H64D 109.5 . . ?
C64 C65 H65C 109.4 . . ?
C64 C65 H65D 109.4 . . ?
C64 C65 C66 111.2(5) . . ?
H65C C65 H65D 108.0 . . ?
C66 C65 H65C 109.4 . . ?
C66 C65 H65D 109.4 . . ?
C65 C66 H66D 109.5 . . ?
C65 C66 H66E 109.5 . . ?
C65 C66 H66F 109.5 . . ?
H66D C66 H66E 109.5 . . ?
H66D C66 H66F 109.5 . . ?
H66E C66 H66F 109.5 . . ?

loop_
_geom_bond_atom_site_label_1
_geom_bond_atom_site_label_2
_geom_bond_distance
_geom_bond_site_symmetry_2
_geom_bond_publ_flag
N1 C2 1.324(2) . ?
N1 C6 1.4365(19) . ?
N1 Ca1 2.3496(14) . ?
N2 C4 1.322(2) . ?
N2 C22 1.4418(19) . ?
N2 Ca1 2.3645(14) . ?
C1 H1A 0.9800 . ?
C1 H1B 0.9800 . ?
C1 H1C 0.9800 . ?
C1 C2 1.521(2) . ?
C2 C3 1.417(2) . ?
C3 H3 0.944(19) . ?
C3 C4 1.420(2) . ?
C4 C5 1.514(2) . ?
C5 H5A 0.9800 . ?
C5 H5B 0.9800 . ?
C5 H5C 0.9800 . ?
C6 C7 1.412(2) . ?
C6 C11 1.410(2) . ?
C7 C8 1.394(2) . ?
C7 C12 1.544(6) . ?
C7 C12A 1.505(12) . ?
C8 H8 0.9500 . ?
C8 C9 1.377(3) . ?
C9 H9 0.9500 . ?
C9 C10 1.374(3) . ?
C10 H10 0.9500 . ?
C10 C11 1.396(2) . ?
C11 C17 1.519(3) . ?
C11 C17A 1.535(16) . ?
C22 C23 1.412(3) . ?
C22 C27 1.406(2) . ?
C23 C24 1.397(2) . ?
C23 C28 1.519(3) . ?
C24 H24 0.9500 . ?
C24 C25 1.380(3) . ?
C25 H25 0.9500 . ?
C25 C26 1.379(3) . ?
C26 H26 0.9500 . ?
C26 C27 1.399(2) . ?
C27 C33 1.516(3) . ?
C28 H28 1.0000 . ?
C28 C29 1.540(3) . ?
C28 C31 1.536(3) . ?
C29 H29A 0.9900 . ?
C29 H29B 0.9900 . ?
C29 C30 1.525(3) . ?
C30 H30A 0.9800 . ?
C30 H30B 0.9800 . ?
C30 H30C 0.9800 . ?
C31 H31A 0.9900 . ?
C31 H31B 0.9900 . ?
C31 C32 1.497(4) . ?
C32 H32A 0.9800 . ?
C32 H32B 0.9800 . ?
C32 H32C 0.9800 . ?
C33 H33 1.0000 . ?
C33 H33A 1.0000 . ?
C33 C34 1.541(3) . ?
C33 C36 1.497(3) . ?
C33 C34A 1.682(9) . ?
C33 C36A 1.674(9) . ?
C37 H37A 0.9800 . ?
C37 H37B 0.9800 . ?
C37 H37C 0.9800 . ?
C37 H37D 0.9800 . ?
C37 H37E 0.9800 . ?
C37 H37F 0.9800 . ?
C37 C36 1.549(3) . ?
C37 C36A 1.456(10) . ?
C12 H12 1.0000 . ?
C12 C13 1.524(7) . ?
C12 C15 1.523(8) . ?
C13 H13A 0.9900 . ?
C13 H13B 0.9900 . ?
C13 C14 1.509(6) . ?
C14 H14A 0.9800 . ?
C14 H14B 0.9800 . ?
C14 H14C 0.9800 . ?
C15 H15A 0.9900 . ?
C15 H15B 0.9900 . ?
C15 C16 1.462(8) . ?
C16 H16A 0.9800 . ?
C16 H16B 0.9800 . ?
C16 H16C 0.9800 . ?
C17 H17 1.0000 . ?
C17 C18 1.534(4) . ?
C17 C20 1.539(4) . ?
C18 H18A 0.9900 . ?
C18 H18B 0.9900 . ?
C18 C19 1.525(4) . ?
C19 H19A 0.9800 . ?
C19 H19B 0.9800 . ?
C19 H19C 0.9800 . ?
C20 H20A 0.9900 . ?
C20 H20B 0.9900 . ?
C20 C21 1.537(5) . ?
C21 H21A 0.9800 . ?
C21 H21B 0.9800 . ?
C21 H21C 0.9800 . ?
C34 H34A 0.9900 . ?
C34 H34B 0.9900 . ?
C34 C35 1.531(4) . ?
C35 H35A 0.9800 . ?
C35 H35B 0.9800 . ?
C35 H35C 0.9800 . ?
C36 H36A 0.9900 . ?
C36 H36B 0.9900 . ?
C12A H12A 1.0000 . ?
C12A C13A 1.572(12) . ?
C12A C15A 1.519(13) . ?
C13A H13C 0.9900 . ?
C13A H13D 0.9900 . ?
C13A C14A 1.488(10) . ?
C14A H14D 0.9800 . ?
C14A H14E 0.9800 . ?
C14A H14F 0.9800 . ?
C15A H15C 0.9900 . ?
C15A H15D 0.9900 . ?
C15A C16A 1.473(12) . ?
C16A H16D 0.9800 . ?
C16A H16E 0.9800 . ?
C16A H16F 0.9800 . ?
C17A H17A 1.0000 . ?
C17A C18A 1.522(15) . ?
C17A C20A 1.526(16) . ?
C18A H18C 0.9900 . ?
C18A H18D 0.9900 . ?
C18A C19A 1.537(15) . ?
C19A H19D 0.9800 . ?
C19A H19E 0.9800 . ?
C19A H19F 0.9800 . ?
C20A H20C 0.9900 . ?
C20A H20D 0.9900 . ?
C20A C21A 1.533(15) . ?
C21A H21D 0.9800 . ?
C21A H21E 0.9800 . ?
C21A H21F 0.9800 . ?
C34A H34C 0.9900 . ?
C34A H34D 0.9900 . ?
C34A C35A 1.524(15) . ?
C35A H35D 0.9800 . ?
C35A H35E 0.9800 . ?
C35A H35F 0.9800 . ?
C36A H36C 0.9900 . ?
C36A H36D 0.9900 . ?
O1 C59 1.450(11) . ?
O1 C63 1.486(11) . ?
C59 H59A 0.9900 . ?
C59 H59B 0.9900 . ?
C59 C60 1.447(13) . ?
C60 H60A 0.9900 . ?
C60 H60B 0.9900 . ?
C60 C61 1.552(13) . ?
C61 H61A 0.9900 . ?
C61 H61B 0.9900 . ?
C61 C62 1.532(13) . ?
C62 H62A 0.9900 . ?
C62 H62B 0.9900 . ?
C62 C63 1.445(11) . ?
C63 H63A 0.9900 . ?
C63 H63B 0.9900 . ?
O1A C59A 1.458(14) . ?
O1A C63A 1.447(13) . ?
C59A H59C 0.9900 . ?
C59A H59D 0.9900 . ?
C59A C60A 1.456(15) . ?
C60A H60C 0.9900 . ?
C60A H60D 0.9900 . ?
C60A C61A 1.497(15) . ?
C61A H61C 0.9900 . ?
C61A H61D 0.9900 . ?
C61A C62A 1.503(15) . ?
C62A H62C 0.9900 . ?
C62A H62D 0.9900 . ?
C62A C63A 1.466(14) . ?
C63A H63C 0.9900 . ?
C63A H63D 0.9900 . ?
Ca1 N3 2.305(4) . ?
Ca2 N4 2.334(2) . ?
Ca2 N5 2.355(4) . ?
N3 C38 1.352(7) . ?
N3 C41 1.471(4) . ?
N4 C40 1.325(4) . ?
N4 C47 1.451(4) . ?
N5 C39 1.335(7) . ?
N5 C53 1.466(5) . ?
C38 C39 1.397(4) . ?
C38 C40 1.410(6) . ?
C39 C40 1.423(6) . ?
C41 H41 1.0000 . ?
C41 C42 1.533(5) . ?
C41 C46 1.536(4) . ?
C42 H42A 0.9900 . ?
C42 H42B 0.9900 . ?
C42 C43 1.519(5) . ?
C43 H43A 0.9900 . ?
C43 H43B 0.9900 . ?
C43 C44 1.517(6) . ?
C44 H44A 0.9900 . ?
C44 H44B 0.9900 . ?
C44 C45 1.517(8) . ?
C45 H45A 0.9900 . ?
C45 H45B 0.9900 . ?
C45 C46 1.539(6) . ?
C46 H46A 0.9900 . ?
C46 H46B 0.9900 . ?
C47 H47 1.0000 . ?
C47 C48 1.520(5) . ?
C47 C52 1.526(6) . ?
C48 H48A 0.9900 . ?
C48 H48B 0.9900 . ?
C48 C49 1.556(7) . ?
C49 H49A 0.9900 . ?
C49 H49B 0.9900 . ?
C49 C50 1.573(9) . ?
C50 H50A 0.9900 . ?
C50 H50B 0.9900 . ?
C50 C51 1.460(9) . ?
C51 H51A 0.9900 . ?
C51 H51B 0.9900 . ?
C51 C52 1.546(9) . ?
C52 H52A 0.9900 . ?
C52 H52B 0.9900 . ?
C53 H53 1.0000 . ?
C53 C54 1.540(5) . ?
C53 C58 1.533(5) . ?
C54 H54A 0.9900 . ?
C54 H54B 0.9900 . ?
C54 C55 1.521(5) . ?
C55 H55A 0.9900 . ?
C55 H55B 0.9900 . ?
C55 C56 1.529(6) . ?
C56 H56A 0.9900 . ?
C56 H56B 0.9900 . ?
C56 C57 1.525(7) . ?
C57 H57A 0.9900 . ?
C57 H57B 0.9900 . ?
C57 C58 1.536(5) . ?
C58 H58A 0.9900 . ?
C58 H58B 0.9900 . ?
C64A C64A 1.477(12) 2_576 ?
C64A H64A 0.9900 . ?
C64A H64B 0.9900 . ?
C64A C65A 1.507(9) . ?
C65A H65A 0.9900 . ?
C65A H65B 0.9900 . ?
C65A C66A 1.525(13) . ?
C66A H66A 0.9800 . ?
C66A H66B 0.9800 . ?
C66A H66C 0.9800 . ?
C64 C64 1.533(7) 2_576 ?
C64 H64C 0.9900 . ?
C64 H64D 0.9900 . ?
C64 C65 1.538(6) . ?
C65 H65C 0.9900 . ?
C65 H65D 0.9900 . ?
C65 C66 1.571(7) . ?
C66 H66D 0.9800 . ?
C66 H66E 0.9800 . ?
C66 H66F 0.9800 . ?

loop_
_geom_torsion_atom_site_label_1
_geom_torsion_atom_site_label_2
_geom_torsion_atom_site_label_3
_geom_torsion_atom_site_label_4
_geom_torsion
_geom_torsion_site_symmetry_1
_geom_torsion_site_symmetry_2
_geom_torsion_site_symmetry_3
_geom_torsion_site_symmetry_4
_geom_torsion_publ_flag
N1 C2 C3 C4 -18.9(3) . . . . ?
N1 C6 C7 C8 179.93(15) . . . . ?
N1 C6 C7 C12 3.7(4) . . . . ?
N1 C6 C7 C12A 0.9(7) . . . . ?
N1 C6 C11 C10 179.33(14) . . . . ?
N1 C6 C11 C17 2.6(3) . . . . ?
N1 C6 C11 C17A -13.5(9) . . . . ?
N2 C22 C23 C24 179.93(17) . . . . ?
N2 C22 C23 C28 -1.7(3) . . . . ?
N2 C22 C27 C26 178.91(15) . . . . ?
N2 C22 C27 C33 1.3(2) . . . . ?
C1 C2 C3 C4 162.95(16) . . . . ?
C2 N1 C6 C7 91.71(17) . . . . ?
C2 N1 C6 C11 -89.75(17) . . . . ?
C2 C3 C4 N2 18.5(3) . . . . ?
C2 C3 C4 C5 -161.73(16) . . . . ?
C4 N2 C22 C23 -96.49(18) . . . . ?
C4 N2 C22 C27 85.46(19) . . . . ?
C6 N1 C2 C1 -11.2(2) . . . . ?
C6 N1 C2 C3 170.80(13) . . . . ?
C6 C7 C8 C9 0.3(3) . . . . ?
C6 C7 C12 C13 88.2(6) . . . . ?
C6 C7 C12 C15 -147.9(5) . . . . ?
C6 C7 C12A C13A 106.4(10) . . . . ?
C6 C7 C12A C15A -129.8(12) . . . . ?
C6 C11 C17 C18 97.6(3) . . . . ?
C6 C11 C17 C20 -138.3(3) . . . . ?
C6 C11 C17A C18A 93(2) . . . . ?
C6 C11 C17A C20A -132.5(19) . . . . ?
C7 C6 C11 C10 -2.1(2) . . . . ?
C7 C6 C11 C17 -178.8(2) . . . . ?
C7 C6 C11 C17A 165.0(9) . . . . ?
C7 C8 C9 C10 -1.2(3) . . . . ?
C7 C12 C13 C14 66.8(6) . . . . ?
C7 C12 C15 C16 67.1(10) . . . . ?
C7 C12A C13A C14A -61.9(13) . . . . ?
C7 C12A C15A C16A 52(2) . . . . ?
C8 C7 C12 C13 -88.0(6) . . . . ?
C8 C7 C12 C15 36.0(7) . . . . ?
C8 C7 C12A C13A -72.6(11) . . . . ?
C8 C7 C12A C15A 51.2(14) . . . . ?
C8 C9 C10 C11 0.5(3) . . . . ?
C9 C10 C11 C6 1.2(3) . . . . ?
C9 C10 C11 C17 177.9(2) . . . . ?
C9 C10 C11 C17A -166.4(10) . . . . ?
C10 C11 C17 C18 -79.0(4) . . . . ?
C10 C11 C17 C20 45.1(3) . . . . ?
C10 C11 C17A C18A -100(2) . . . . ?
C10 C11 C17A C20A 35(2) . . . . ?
C11 C6 C7 C8 1.4(2) . . . . ?
C11 C6 C7 C12 -174.8(3) . . . . ?
C11 C6 C7 C12A -177.6(6) . . . . ?
C11 C17 C18 C19 -168.2(3) . . . . ?
C11 C17 C20 C21 54.6(5) . . . . ?
C11 C17A C18A C19A 54(3) . . . . ?
C11 C17A C20A C21A 52(4) . . . . ?
C22 N2 C4 C3 -169.31(15) . . . . ?
C22 N2 C4 C5 11.0(2) . . . . ?
C22 C23 C24 C25 2.0(3) . . . . ?
C22 C23 C28 C29 -91.4(2) . . . . ?
C22 C23 C28 C31 142.11(19) . . . . ?
C22 C27 C33 C34 83.56(19) . . . . ?
C22 C27 C33 C36 -149.53(16) . . . . ?
C22 C27 C33 C34A 151.0(4) . . . . ?
C22 C27 C33 C36A -91.4(4) . . . . ?
C23 C22 C27 C26 0.9(2) . . . . ?
C23 C22 C27 C33 -176.71(16) . . . . ?
C23 C24 C25 C26 -0.8(3) . . . . ?
C23 C28 C29 C30 -65.0(2) . . . . ?
C23 C28 C31 C32 -60.2(3) . . . . ?
C24 C23 C28 C29 86.9(2) . . . . ?
C24 C23 C28 C31 -39.5(3) . . . . ?
C24 C25 C26 C27 -0.5(3) . . . . ?
C25 C26 C27 C22 0.4(3) . . . . ?
C25 C26 C27 C33 177.99(17) . . . . ?
C26 C27 C33 C34 -93.9(2) . . . . ?
C26 C27 C33 C36 33.0(2) . . . . ?
C26 C27 C33 C34A -26.5(5) . . . . ?
C26 C27 C33 C36A 91.1(4) . . . . ?
C27 C22 C23 C24 -2.1(3) . . . . ?
C27 C22 C23 C28 176.33(17) . . . . ?
C27 C33 C34 C35 60.1(4) . . . . ?
C27 C33 C36 C37 62.2(2) . . . . ?
C27 C33 C34A C35A -60.4(9) . . . . ?
C27 C33 C36A C37 -61.2(6) . . . . ?
C28 C23 C24 C25 -176.4(2) . . . . ?
C29 C28 C31 C32 173.49(18) . . . . ?
C31 C28 C29 C30 63.3(3) . . . . ?
C12 C7 C8 C9 176.4(3) . . . . ?
C13 C12 C15 C16 -167.5(8) . . . . ?
C15 C12 C13 C14 -58.9(8) . . . . ?
C18 C17 C20 C21 178.6(3) . . . . ?
C20 C17 C18 C19 67.4(4) . . . . ?
C34 C33 C36 C37 -174.56(18) . . . . ?
C36 C33 C34 C35 -66.6(4) . . . . ?
C12A C7 C8 C9 179.4(6) . . . . ?
C13A C12A C15A C16A 174.7(15) . . . . ?
C15A C12A C13A C14A 167.8(12) . . . . ?
C18A C17A C20A C21A -174(3) . . . . ?
C20A C17A C18A C19A -83(3) . . . . ?
C34A C33 C36A C37 70.9(6) . . . . ?
C36A C33 C34A C35A 174.8(9) . . . . ?
O1 C59 C60 C61 61.4(15) . . . . ?
C59 O1 C63 C62 61.9(14) . . . . ?
C59 C60 C61 C62 -55.5(18) . . . . ?
C60 C61 C62 C63 56.0(17) . . . . ?
C61 C62 C63 O1 -56.8(13) . . . . ?
C63 O1 C59 C60 -67.0(15) . . . . ?
O1A C59A C60A C61A 61(2) . . . . ?
C59A O1A C63A C62A 53(2) . . . . ?
C59A C60A C61A C62A -61(2) . . . . ?
C60A C61A C62A C63A 60.1(18) . . . . ?
C61A C62A C63A O1A -61(2) . . . . ?
C63A O1A C59A C60A -52(3) . . . . ?
Ca1 N1 C2 C1 152.62(12) . . . . ?
Ca1 N1 C2 C3 -25.40(18) . . . . ?
Ca1 N1 C6 C7 -69.15(18) . . . . ?
Ca1 N1 C6 C11 109.39(14) . . . . ?
Ca1 N2 C4 C3 25.67(19) . . . . ?
Ca1 N2 C4 C5 -154.06(11) . . . . ?
Ca1 N2 C22 C23 65.4(2) . . . . ?
Ca1 N2 C22 C27 -112.61(15) . . . . ?
Ca1 N3 C38 C39 6.8(9) . . . . ?
Ca1 N3 C38 C40 -175.2(7) . . . . ?
Ca1 N3 C41 C42 -123.5(3) . . . . ?
Ca1 N3 C41 C46 109.3(3) . . . . ?
Ca2 N4 C40 C38 -165.2(13) . . . . ?
Ca2 N4 C40 C39 2.0(5) . . . . ?
Ca2 N4 C47 C48 66.8(5) . . . . ?
Ca2 N4 C47 C52 -53.5(6) . . . . ?
Ca2 N5 C39 C38 169.6(12) . . . . ?
Ca2 N5 C39 C40 -3.7(7) . . . . ?
Ca2 N5 C53 C54 -57.2(7) . . . . ?
Ca2 N5 C53 C58 64.8(7) . . . . ?
N3 C38 C39 N5 4.2(13) . . . . ?
N3 C38 C39 C40 178.9(9) . . . . ?
N3 C38 C40 N4 -9(2) . . . . ?
N3 C38 C40 C39 -178.8(10) . . . . ?
N3 C41 C42 C43 175.7(3) . . . . ?
N3 C41 C46 C45 -175.0(3) . . . . ?
N4 C47 C48 C49 -175.7(4) . . . . ?
N4 C47 C52 C51 173.2(5) . . . . ?
N5 C39 C40 N4 1.5(10) . . . . ?
N5 C39 C40 C38 177.7(6) . . . . ?
N5 C53 C54 C55 69.1(4) . . . . ?
N5 C53 C58 C57 -69.6(4) . . . . ?
C38 N3 C41 C42 56.8(5) . . . . ?
C38 N3 C41 C46 -70.3(4) . . . . ?
C38 C39 C40 N4 -176.2(5) . . . . ?
C39 N5 C53 C54 110.9(4) . . . . ?
C39 N5 C53 C58 -127.1(4) . . . . ?
C39 C38 C40 N4 169.6(14) . . . . ?
C40 N4 C47 C48 -109.1(3) . . . . ?
C40 N4 C47 C52 130.6(4) . . . . ?
C40 C38 C39 N5 -174.7(14) . . . . ?
C41 N3 C38 C39 -173.7(5) . . . . ?
C41 N3 C38 C40 4.3(12) . . . . ?
C41 C42 C43 C44 55.1(5) . . . . ?
C42 C41 C46 C45 55.7(4) . . . . ?
C42 C43 C44 C45 -55.2(5) . . . . ?
C43 C44 C45 C46 56.5(6) . . . . ?
C44 C45 C46 C41 -57.4(5) . . . . ?
C46 C41 C42 C43 -55.0(4) . . . . ?
C47 N4 C40 C38 12.7(15) . . . . ?
C47 N4 C40 C39 179.9(4) . . . . ?
C47 C48 C49 C50 55.9(6) . . . . ?
C48 C47 C52 C51 53.7(7) . . . . ?
C48 C49 C50 C51 -55.3(7) . . . . ?
C49 C50 C51 C52 54.9(8) . . . . ?
C50 C51 C52 C47 -52.7(8) . . . . ?
C52 C47 C48 C49 -57.9(6) . . . . ?
C53 N5 C39 C38 -5.4(14) . . . . ?
C53 N5 C39 C40 -178.7(5) . . . . ?
C53 C54 C55 C56 56.7(5) . . . . ?
C54 C53 C58 C57 53.0(4) . . . . ?
C54 C55 C56 C57 -58.2(6) . . . . ?
C55 C56 C57 C58 58.0(6) . . . . ?
C56 C57 C58 C53 -56.7(5) . . . . ?
C58 C53 C54 C55 -53.2(4) . . . . ?
C64A C64A C65A C66A -174.3(11) 2_576 . . . ?
C64 C64 C65 C66 176.4(6) 2_576 . . . ?

loop_
_exptl_oxdiff_crystal_face_indexfrac_h
_exptl_oxdiff_crystal_face_indexfrac_k
_exptl_oxdiff_crystal_face_indexfrac_l
_exptl_oxdiff_crystal_face_x
_exptl_oxdiff_crystal_face_y
_exptl_oxdiff_crystal_face_z
1.0000 1.0000 1.0000 0.0651 0.1426 0.0418
-2.0000 2.0000 1.0000 0.0499 0.1151 -0.4366
-0.0000 -0.0000 1.0000 -0.0536 0.0768 0.0034
0.0000 0.0000 -1.0000 0.0536 -0.0768 -0.0034
2.0000 -2.0000 -1.0000 -0.0499 -0.1151 0.4366
-1.7442 -1.3820 10.2286 -0.7243 0.6864 -0.0648
-2.9675 -8.2049 -4.2525 -0.5707 -0.7441 0.3473
2.3820 5.0539 -7.7866 0.9277 -0.3281 -0.1780
4.2904 4.2686 -7.9544 0.9337 -0.3299 0.1393
-1.5483 -0.4826 -10.4860 0.4690 -0.8621 -0.1921
0.7062 -1.4642 -10.6395 0.4690 -0.8630 0.1878
-1.0000 -1.0000 -2.0000 -0.0115 -0.2194 -0.0452
